data_7234080
loop_
_publ_author_name
'Michael Giese'
'Tim Krappitz'
'Ronald Y. Dong'
'Carl A. Michal'
'Wadood Y. Hamad'
'Brian O. Patrick'
'Mark J. MacLachlan'

_publ_section_title
;
 Tuning the photonic properties of chiral nematic mesoporous organosilica
 with hydrogen-bonded liquid-crystalline assemblies
;
_journal_name_full 'Journal of Materials Chemistry C'
_journal_page_first 1537
_journal_page_last 1545
_journal_paper_doi 10.1039/C4TC02602K
_journal_volume 3
_journal_year 2015
_chemical_formula_sum 'C57 H63 N3 O6'
_chemical_formula_weight 886.10
_space_group_crystal_system triclinic
_space_group_IT_number 2
_space_group_name_Hall '-P 1'
_space_group_name_H-M_alt 'P -1'
_atom_sites_solution_hydrogens mixed
_cell_angle_alpha 70.045(4)
_cell_angle_beta 76.206(5)
_cell_angle_gamma 88.942(5)
_cell_formula_units_Z 4
_cell_length_a 11.3178(10)
_cell_length_b 21.3745(18)
_cell_length_c 21.9731(18)
_cell_measurement_reflns_used 9895
_cell_measurement_temperature 100.0(2)
_cell_measurement_theta_max 25.41
_cell_measurement_theta_min 2.18
_cell_volume 4840.8(7)
_computing_cell_refinement 'Bruker SAINT'
_computing_data_collection 'Bruker APEX2'
_computing_data_reduction 'Bruker SAINT'
_computing_molecular_graphics 'Bruker SHELXTL'
_computing_publication_material 'Bruker SHELXTL'
_computing_structure_refinement 'SHELXL-2012 (Sheldrick, 2012)'
_computing_structure_solution 'SHELXS-97 (Sheldrick, 2008)'
_diffrn_ambient_temperature 100.0(2)
_diffrn_measured_fraction_theta_full 0.999
_diffrn_measured_fraction_theta_max 0.997
_diffrn_measurement_device_type 'Bruker APEX-II CCD'
_diffrn_measurement_method '\f and \w scans'
_diffrn_radiation_type MoK\a
_diffrn_radiation_wavelength 0.71073
_diffrn_reflns_av_R_equivalents 0.0499
_diffrn_reflns_av_unetI/netI 0.0497
_diffrn_reflns_Laue_measured_fraction_full 0.999
_diffrn_reflns_Laue_measured_fraction_max 0.997
_diffrn_reflns_limit_h_max 13
_diffrn_reflns_limit_h_min -13
_diffrn_reflns_limit_k_max 25
_diffrn_reflns_limit_k_min -25
_diffrn_reflns_limit_l_max 26
_diffrn_reflns_limit_l_min -26
_diffrn_reflns_number 73701
_diffrn_reflns_point_group_measured_fraction_full 0.999
_diffrn_reflns_point_group_measured_fraction_max 0.997
_diffrn_reflns_theta_full 25.242
_diffrn_reflns_theta_max 25.464
_diffrn_reflns_theta_min 1.884
_exptl_absorpt_coefficient_mu 0.078
_exptl_absorpt_correction_T_max 0.991
_exptl_absorpt_correction_T_min 0.914
_exptl_absorpt_correction_type multi-scan
_exptl_absorpt_process_details 'SADABS (Bruker, 2012)'
_exptl_crystal_colour yellow
_exptl_crystal_density_diffrn 1.216
_exptl_crystal_description tablet
_exptl_crystal_F_000 1896
_exptl_crystal_size_max 0.430
_exptl_crystal_size_mid 0.170
_exptl_crystal_size_min 0.110
_refine_diff_density_max 0.611
_refine_diff_density_min -0.316
_refine_diff_density_rms 0.049
_refine_ls_extinction_coef .
_refine_ls_extinction_method none
_refine_ls_goodness_of_fit_ref 1.013
_refine_ls_hydrogen_treatment mixed
_refine_ls_matrix_type full
_refine_ls_number_parameters 1270
_refine_ls_number_reflns 17878
_refine_ls_number_restraints 2246
_refine_ls_restrained_S_all 0.957
_refine_ls_R_factor_all 0.0855
_refine_ls_R_factor_gt 0.0520
_refine_ls_shift/su_max 0.003
_refine_ls_shift/su_mean 0.000
_refine_ls_structure_factor_coef Fsqd
_refine_ls_weighting_details
; 
 w=1/[\s^2^(Fo^2^)+(0.0658P)^2^+2.1772P] 
 where P=(Fo^2^+2Fc^2^)/3 
;
_refine_ls_weighting_scheme calc
_refine_ls_wR_factor_gt 0.1239
_refine_ls_wR_factor_ref 0.1429
_reflns_Friedel_coverage 0.000
_reflns_Friedel_fraction_full .
_reflns_Friedel_fraction_max .
_reflns_number_gt 12415
_reflns_number_total 17878
_reflns_threshold_expression 'I > 2\s(I)'
_cod_data_source_file J-Mater-Chem-C-2015-3-1537.cif
_cod_data_source_block mm168
_cod_database_code 7234080
_shelx_space_group_comment
; 
The symmetry employed for this shelxl refinement is uniquely defined 
by the following loop, which should always be used as a source of 
symmetry information in preference to the above space-group names. 
They are only intended as comments. 
;
_shelxl_version_number 2012-9

loop_
_space_group_symop_operation_xyz
'x, y, z'
'-x, -y, -z'

loop_
_atom_site_label
_atom_site_type_symbol
_atom_site_fract_x
_atom_site_fract_y
_atom_site_fract_z
_atom_site_U_iso_or_equiv
_atom_site_adp_type
_atom_site_occupancy
_atom_site_site_symmetry_order
_atom_site_calc_flag
_atom_site_refinement_flags_posn
_atom_site_refinement_flags_adp
_atom_site_refinement_flags_occupancy
_atom_site_disorder_assembly
_atom_site_disorder_group
O1 O 0.98934(14) 0.41843(8) 0.59627(8) 0.0290(4) Uani 1 1 d . U . . .
O2 O 0.74401(14) 0.34426(8) 0.81501(7) 0.0245(4) Uani 1 1 d . U . . .
O3 O 0.69834(15) 0.23513(8) 0.66255(8) 0.0274(4) Uani 1 1 d . U . . .
O4 O 1.36007(13) 0.54301(7) -0.05791(7) 0.0278(4) Uani 1 1 d . U . . .
O5 O 0.13947(13) -0.12084(7) 1.39330(7) 0.0247(3) Uani 1 1 d . U . . .
O6 O -0.0595(9) -0.1785(5) 1.2180(8) 0.022(2) Uani 0.570(3) 1 d D U P A 1
O7 O 0.96329(14) 0.41266(8) 1.07671(8) 0.0307(4) Uani 1 1 d . U . . .
O8 O 0.79162(14) 0.32814(8) 1.30816(7) 0.0250(4) Uani 1 1 d . U . . .
O9 O 0.66901(15) 0.22814(8) 1.16529(8) 0.0269(4) Uani 1 1 d . U . . .
O10 O 1.47184(14) 0.60655(7) 0.43109(7) 0.0280(4) Uani 1 1 d . U . . .
O11 O 0.09535(14) -0.11402(8) 1.87785(7) 0.0316(4) Uani 1 1 d . U . . .
O12 O -0.08640(14) -0.17188(8) 1.73629(8) 0.0342(4) Uani 1 1 d . U . . .
N1 N 1.03736(19) 0.40789(9) 0.47330(9) 0.0331(5) Uani 1 1 d . U . . .
N2 N 0.58511(16) 0.25326(9) 0.92335(9) 0.0240(4) Uani 1 1 d . U . . .
N3 N 0.521(2) 0.161(2) 0.7655(15) 0.022(2) Uani 0.570(3) 1 d D U P A 1
N4 N 1.00753(18) 0.40463(9) 0.95218(9) 0.0299(5) Uani 1 1 d . U . . .
N5 N 0.63137(16) 0.24066(9) 1.41981(9) 0.0242(4) Uani 1 1 d . U . . .
N6 N 0.51626(16) 0.14939(9) 1.28103(9) 0.0239(4) Uani 1 1 d . U . . .
C1 C 0.89847(19) 0.37499(10) 0.64223(10) 0.0205(5) Uani 1 1 d . U . . .
C2 C 0.86327(18) 0.38133(10) 0.70478(10) 0.0191(4) Uani 1 1 d . U . . .
H2A H 0.9002 0.4158 0.7136 0.023 Uiso 1 1 calc R U . . .
C3 C 0.77351(18) 0.33673(10) 0.75419(10) 0.0172(4) Uani 1 1 d . U . . .
C4 C 0.71683(18) 0.28682(10) 0.74184(10) 0.0174(4) Uani 1 1 d . U . . .
H4 H 0.6558 0.2563 0.7761 0.021 Uiso 1 1 calc R U . . .
C5 C 0.75119(18) 0.28234(10) 0.67837(10) 0.0188(4) Uani 1 1 d . U . . .
C6 C 0.84222(19) 0.32581(10) 0.62875(10) 0.0209(5) Uani 1 1 d . U . . .
H6 H 0.8659 0.3220 0.5858 0.025 Uiso 1 1 calc R U . . .
C7 C 1.1506(2) 0.43216(12) 0.43779(11) 0.0367(6) Uani 1 1 d . U . . .
H7 H 1.2068 0.4394 0.4611 0.044 Uiso 1 1 calc R U . . .
C8 C 1.1908(2) 0.44723(11) 0.37024(11) 0.0300(5) Uani 1 1 d . U . . .
H8 H 1.2719 0.4653 0.3476 0.036 Uiso 1 1 calc R U . . .
C9 C 1.1109(2) 0.43563(10) 0.33510(10) 0.0247(5) Uani 1 1 d . U . . .
C10 C 1.1436(2) 0.45010(11) 0.26315(11) 0.0257(5) Uani 1 1 d . U . . .
H10 H 1.0924 0.4295 0.2459 0.031 Uiso 1 1 calc R U . . .
C11 C 1.2377(2) 0.48913(11) 0.21953(11) 0.0250(5) Uani 1 1 d . U . . .
H11 H 1.2893 0.5094 0.2369 0.030 Uiso 1 1 calc R U . . .
C12 C 1.27032(19) 0.50428(10) 0.14668(10) 0.0211(5) Uani 1 1 d . U . . .
C13 C 1.36765(19) 0.54980(10) 0.10641(10) 0.0222(5) Uani 1 1 d . U . . .
H13 H 1.4121 0.5711 0.1263 0.027 Uiso 1 1 calc R U . . .
C14 C 1.4015(2) 0.56485(11) 0.03735(11) 0.0252(5) Uani 1 1 d . U . . .
H14 H 1.4685 0.5959 0.0103 0.030 Uiso 1 1 calc R U . . .
C15 C 1.3347(2) 0.53328(10) 0.00884(10) 0.0230(5) Uani 1 1 d . U . . .
C16 C 1.45573(19) 0.59152(11) -0.10218(10) 0.0242(5) Uani 1 1 d . U . . .
H16A H 1.5342 0.5788 -0.0905 0.029 Uiso 1 1 calc R U . . .
H16B H 1.4385 0.6357 -0.0981 0.029 Uiso 1 1 calc R U . . .
C17 C 1.4637(2) 0.59493(11) -0.17200(10) 0.0250(5) Uani 1 1 d . U . . .
H17A H 1.3832 0.6048 -0.1821 0.030 Uiso 1 1 calc R U . . .
H17B H 1.4843 0.5511 -0.1760 0.030 Uiso 1 1 calc R U . . .
C18 C 1.5591(2) 0.64813(12) -0.22232(11) 0.0300(5) Uani 1 1 d . U . . .
H18A H 1.6394 0.6379 -0.2121 0.036 Uiso 1 1 calc R U . . .
H18B H 1.5388 0.6917 -0.2175 0.036 Uiso 1 1 calc R U . . .
C19 C 1.5687(2) 0.65371(13) -0.29433(11) 0.0356(6) Uani 1 1 d . U . . .
H19A H 1.6334 0.6877 -0.3243 0.053 Uiso 1 1 calc R U . . .
H19B H 1.4909 0.6664 -0.3056 0.053 Uiso 1 1 calc R U . . .
H19C H 1.5880 0.6106 -0.2994 0.053 Uiso 1 1 calc R U . . .
C20 C 1.2381(2) 0.48863(12) 0.04910(11) 0.0313(6) Uani 1 1 d . U . . .
H20 H 1.1924 0.4675 0.0296 0.038 Uiso 1 1 calc R U . . .
C21 C 1.2069(2) 0.47420(12) 0.11626(11) 0.0299(5) Uani 1 1 d . U . . .
H21 H 1.1401 0.4429 0.1429 0.036 Uiso 1 1 calc R U . . .
C22 C 0.9939(2) 0.40845(11) 0.37256(11) 0.0271(5) Uani 1 1 d . U . . .
H22 H 0.9368 0.3980 0.3515 0.032 Uiso 1 1 calc R U . . .
C23 C 0.9619(2) 0.39694(11) 0.43986(11) 0.0307(5) Uani 1 1 d . U . . .
H23 H 0.8808 0.3801 0.4639 0.037 Uiso 1 1 calc R U . . .
C24 C 0.50154(19) 0.20455(11) 0.93491(10) 0.0241(5) Uani 1 1 d . U . . .
H24 H 0.4765 0.2010 0.8978 0.029 Uiso 1 1 calc R U . . .
C25 C 0.4494(2) 0.15914(11) 0.99733(10) 0.0247(5) Uani 1 1 d . U . . .
H25 H 0.3907 0.1253 1.0025 0.030 Uiso 1 1 calc R U . . .
C26 C 0.4838(2) 0.16325(11) 1.05318(10) 0.0242(5) Uani 1 1 d . U . . .
C27 C 0.4360(2) 0.11686(11) 1.12133(11) 0.0258(5) Uani 1 1 d . U . . .
H27 H 0.4770 0.1176 1.1541 0.031 Uiso 1 1 calc R U . . .
C28 C 0.3396(2) 0.07377(11) 1.14088(11) 0.0258(5) Uani 1 1 d . U . . .
H28 H 0.2983 0.0752 1.1076 0.031 Uiso 1 1 calc R U . . .
C29 C 0.28897(19) 0.02413(10) 1.20753(10) 0.0218(5) Uani 1 1 d . U . . .
C30 C 0.18505(19) -0.01538(11) 1.21723(11) 0.0241(5) Uani 1 1 d . U . . .
H30 H 0.1484 -0.0079 1.1809 0.029 Uiso 1 1 calc R U . . .
C31 C 0.13302(19) -0.06476(10) 1.27702(10) 0.0221(5) Uani 1 1 d . U . . .
H31 H 0.0626 -0.0910 1.2814 0.027 Uiso 1 1 calc R U . . .
C32 C 0.18456(18) -0.07578(10) 1.33098(10) 0.0191(4) Uani 1 1 d . U . . .
C33 C 0.0429(2) -0.16671(11) 1.40106(11) 0.0258(5) Uani 1 1 d . U . . .
H33A H 0.0681 -0.1912 1.3696 0.031 Uiso 1 1 calc R U . . .
H33B H -0.0296 -0.1425 1.3913 0.031 Uiso 1 1 calc R U . . .
C34 C 0.0124(2) -0.21518(11) 1.47235(11) 0.0262(5) Uani 1 1 d . U . . .
H34A H -0.0420 -0.2525 1.4755 0.031 Uiso 1 1 calc R U . . .
H34B H 0.0886 -0.2340 1.4831 0.031 Uiso 1 1 calc R U . . .
C35 C -0.0485(2) -0.18527(11) 1.52421(11) 0.0288(5) Uani 1 1 d . U . . .
H35A H -0.1226 -0.1642 1.5126 0.035 Uiso 1 1 calc R U . . .
H35B H 0.0076 -0.1501 1.5238 0.035 Uiso 1 1 calc R U . . .
C36 C -0.0836(2) -0.23771(12) 1.59390(12) 0.0389(6) Uani 1 1 d . U . . .
H36A H -0.1401 -0.2723 1.5946 0.058 Uiso 1 1 calc R U . . .
H36B H -0.1230 -0.2167 1.6261 0.058 Uiso 1 1 calc R U . . .
H36C H -0.0102 -0.2579 1.6059 0.058 Uiso 1 1 calc R U . . .
C37 C 0.28966(18) -0.03721(10) 1.32244(10) 0.0208(5) Uani 1 1 d . U . . .
H37 H 0.3264 -0.0449 1.3587 0.025 Uiso 1 1 calc R U . . .
C38 C 0.34066(19) 0.01178(10) 1.26215(11) 0.0226(5) Uani 1 1 d . U . . .
H38 H 0.4119 0.0376 1.2575 0.027 Uiso 1 1 calc R U . . .
C39 C 0.5687(2) 0.21487(11) 1.04071(11) 0.0282(5) Uani 1 1 d . U . . .
H39 H 0.5943 0.2207 1.0767 0.034 Uiso 1 1 calc R U . . .
C40 C 0.6157(2) 0.25735(11) 0.97682(11) 0.0271(5) Uani 1 1 d . U . . .
H40 H 0.6739 0.2920 0.9702 0.032 Uiso 1 1 calc R U . . .
C41 C 0.4031(11) 0.1722(5) 0.7788(3) 0.0221(14) Uani 0.570(3) 1 d D U P A 1
H41 H 0.3745 0.2055 0.7453 0.027 Uiso 0.570(3) 1 calc R U P A 1
C42 C 0.3189(5) 0.1382(3) 0.8382(3) 0.0197(10) Uani 0.570(3) 1 d . U P A 1
H42 H 0.2375 0.1511 0.8461 0.024 Uiso 0.570(3) 1 calc R U P A 1
C43 C 0.3550(5) 0.0849(3) 0.8861(2) 0.0146(9) Uani 0.570(3) 1 d . U P A 1
C44 C 0.2655(3) 0.04591(19) 0.94738(19) 0.0184(9) Uani 0.570(3) 1 d . U P A 1
H44 H 0.1887 0.0638 0.9570 0.022 Uiso 0.570(3) 1 calc R U P A 1
C45 C 0.2831(5) -0.0125(3) 0.9906(2) 0.0209(10) Uani 0.570(3) 1 d . U P A 1
H45 H 0.3618 -0.0287 0.9817 0.025 Uiso 0.570(3) 1 calc R U P A 1
C46 C 0.1925(3) -0.0550(2) 1.0513(2) 0.0168(10) Uani 0.570(3) 1 d G U P A 1
C47 C 0.0809(4) -0.0331(2) 1.0758(2) 0.0166(11) Uani 0.570(3) 1 d G U P A 1
H47 H 0.0615 0.0112 1.0549 0.020 Uiso 0.570(3) 1 calc R U P A 1
C48 C -0.0023(5) -0.0762(3) 1.1311(3) 0.0189(9) Uani 0.570(3) 1 d DG U P A 1
H48 H -0.0786 -0.0612 1.1479 0.023 Uiso 0.570(3) 1 calc R U P A 1
C49 C 0.0260(7) -0.1411(3) 1.1617(5) 0.0192(10) Uani 0.570(3) 1 d DG U P A 1
C54 C 0.1377(7) -0.1630(3) 1.1371(4) 0.0220(9) Uani 0.570(3) 1 d DG U P A 1
H54 H 0.1571 -0.2074 1.1581 0.026 Uiso 0.570(3) 1 calc R U P A 1
C55 C 0.2209(5) -0.1200(3) 1.0819(3) 0.0191(9) Uani 0.570(3) 1 d G U P A 1
H55 H 0.2972 -0.1349 1.0651 0.023 Uiso 0.570(3) 1 calc R U P A 1
C50 C -0.040(4) -0.248(3) 1.2479(19) 0.0254(12) Uani 0.570(3) 1 d D U P A 1
H50A H 0.0294 -0.2526 1.2691 0.030 Uiso 0.570(3) 1 calc R U P A 1
H50B H -0.0191 -0.2690 1.2130 0.030 Uiso 0.570(3) 1 calc R U P A 1
C51 C -0.154(2) -0.2838(14) 1.2996(10) 0.0214(19) Uani 0.570(3) 1 d D U P A 1
H51A H -0.1428 -0.3321 1.3183 0.026 Uiso 0.570(3) 1 calc R U P A 1
H51B H -0.2238 -0.2780 1.2790 0.026 Uiso 0.570(3) 1 calc R U P A 1
C52 C -0.177(2) -0.2541(10) 1.3545(8) 0.027(2) Uani 0.570(3) 1 d D U P A 1
H52A H -0.1960 -0.2069 1.3364 0.033 Uiso 0.570(3) 1 calc R U P A 1
H52B H -0.1033 -0.2555 1.3715 0.033 Uiso 0.570(3) 1 calc R U P A 1
C53 C -0.284(3) -0.2929(19) 1.4113(12) 0.041(3) Uani 0.570(3) 1 d D U P A 1
H53A H -0.3593 -0.2851 1.3964 0.061 Uiso 0.570(3) 1 calc R U P A 1
H53B H -0.2897 -0.2780 1.4494 0.061 Uiso 0.570(3) 1 calc R U P A 1
H53C H -0.2702 -0.3406 1.4248 0.061 Uiso 0.570(3) 1 calc R U P A 1
C56 C 0.4775(5) 0.0711(5) 0.8729(5) 0.0195(16) Uani 0.570(3) 1 d . U P A 1
H56 H 0.5080 0.0354 0.9034 0.023 Uiso 0.570(3) 1 calc R U P A 1
C57 C 0.5533(11) 0.1122(12) 0.8128(11) 0.0197(17) Uani 0.570(3) 1 d D U P A 1
H57 H 0.6373 0.1038 0.8050 0.024 Uiso 0.570(3) 1 calc R U P A 1
C58 C 0.88398(18) 0.36724(10) 1.12909(10) 0.0211(5) Uani 1 1 d . U . . .
C59 C 0.87384(18) 0.37046(10) 1.19208(10) 0.0214(5) Uani 1 1 d . U . . .
H59 H 0.9197 0.4041 1.1975 0.026 Uiso 1 1 calc R U . . .
C60 C 0.79633(18) 0.32425(10) 1.24698(10) 0.0184(4) Uani 1 1 d . U . . .
C61 C 0.72661(17) 0.27547(10) 1.23979(10) 0.0171(4) Uani 1 1 d . U . . .
H61 H 0.6734 0.2439 1.2776 0.021 Uiso 1 1 calc R U . . .
C62 C 0.73664(18) 0.27397(10) 1.17586(10) 0.0185(4) Uani 1 1 d . U . . .
C63 C 0.81479(18) 0.31902(10) 1.12079(10) 0.0208(5) Uani 1 1 d . U . . .
H63 H 0.8213 0.3172 1.0775 0.025 Uiso 1 1 calc R U . . .
C64 C 1.1154(2) 0.43951(13) 0.92062(12) 0.0385(6) Uani 1 1 d . U . . .
H64 H 1.1595 0.4523 0.9467 0.046 Uiso 1 1 calc R U . . .
C65 C 1.1660(2) 0.45783(12) 0.85359(11) 0.0332(6) Uani 1 1 d . U . . .
H65 H 1.2430 0.4824 0.8345 0.040 Uiso 1 1 calc R U . . .
C66 C 1.10447(19) 0.44044(10) 0.81331(10) 0.0213(5) Uani 1 1 d . U . . .
C67 C 1.15236(19) 0.45990(10) 0.74110(10) 0.0229(5) Uani 1 1 d . U . . .
H67 H 1.1187 0.4369 0.7184 0.027 Uiso 1 1 calc R U . . .
C68 C 1.24021(19) 0.50786(10) 0.70507(11) 0.0229(5) Uani 1 1 d . U . . .
H68 H 1.2704 0.5305 0.7293 0.028 Uiso 1 1 calc R U . . .
C69 C 1.29623(18) 0.53026(10) 0.63356(10) 0.0222(5) Uani 1 1 d . U . . .
C70 C 1.3837(2) 0.58450(11) 0.60593(11) 0.0270(5) Uani 1 1 d . U . . .
H70 H 1.4044 0.6052 0.6343 0.032 Uiso 1 1 calc R U . . .
C71 C 1.4403(2) 0.60847(11) 0.53906(11) 0.0282(5) Uani 1 1 d . U . . .
H71 H 1.4991 0.6453 0.5218 0.034 Uiso 1 1 calc R U . . .
C72 C 1.41184(19) 0.57907(11) 0.49647(10) 0.0239(5) Uani 1 1 d . U . . .
C73 C 1.4475(2) 0.57812(11) 0.38461(10) 0.0249(5) Uani 1 1 d . U . . .
H73A H 1.3606 0.5809 0.3835 0.030 Uiso 1 1 calc R U . . .
H73B H 1.4664 0.5306 0.3976 0.030 Uiso 1 1 calc R U . . .
C74 C 1.5277(2) 0.61764(11) 0.31756(10) 0.0248(5) Uani 1 1 d . U . . .
H74A H 1.6139 0.6151 0.3202 0.030 Uiso 1 1 calc R U . . .
H74B H 1.5085 0.6650 0.3061 0.030 Uiso 1 1 calc R U . . .
C75 C 1.5127(2) 0.59323(12) 0.26236(11) 0.0280(5) Uani 1 1 d . U . . .
H75A H 1.4254 0.5917 0.2622 0.034 Uiso 1 1 calc R U . . .
H75B H 1.5399 0.5474 0.2712 0.034 Uiso 1 1 calc R U . . .
C76 C 1.5863(2) 0.63866(13) 0.19427(11) 0.0369(6) Uani 1 1 d . U . . .
H76A H 1.5775 0.6207 0.1599 0.055 Uiso 1 1 calc R U . . .
H76B H 1.6725 0.6410 0.1947 0.055 Uiso 1 1 calc R U . . .
H76C H 1.5562 0.6834 0.1844 0.055 Uiso 1 1 calc R U . . .
C77 C 1.3257(2) 0.52511(11) 0.52254(11) 0.0282(5) Uani 1 1 d . U . . .
H77 H 1.3057 0.5044 0.4940 0.034 Uiso 1 1 calc R U . . .
C78 C 1.2689(2) 0.50151(11) 0.59016(11) 0.0273(5) Uani 1 1 d . U . . .
H78 H 1.2099 0.4648 0.6073 0.033 Uiso 1 1 calc R U . . .
C79 C 0.99345(19) 0.40320(11) 0.84603(10) 0.0242(5) Uani 1 1 d . U . . .
H79 H 0.9481 0.3887 0.8215 0.029 Uiso 1 1 calc R U . . .
C80 C 0.9497(2) 0.38750(11) 0.91379(11) 0.0278(5) Uani 1 1 d . U . . .
H80 H 0.8731 0.3628 0.9345 0.033 Uiso 1 1 calc R U . . .
C81 C 0.5277(2) 0.20481(11) 1.43121(11) 0.0260(5) Uani 1 1 d . U . . .
H81 H 0.4974 0.2065 1.3940 0.031 Uiso 1 1 calc R U . . .
C82 C 0.4625(2) 0.16559(11) 1.49398(11) 0.0299(5) Uani 1 1 d . U . . .
H82 H 0.3897 0.1407 1.4993 0.036 Uiso 1 1 calc R U . . .
C83 C 0.5047(2) 0.16266(11) 1.55013(11) 0.0269(5) Uani 1 1 d . U . . .
C84 C 0.4433(2) 0.12062(11) 1.61873(11) 0.0285(5) Uani 1 1 d . U . . .
H84 H 0.4825 0.1186 1.6530 0.034 Uiso 1 1 calc R U . . .
C85 C 0.3379(2) 0.08536(11) 1.63674(11) 0.0284(5) Uani 1 1 d . U . . .
H85 H 0.2955 0.0921 1.6028 0.034 Uiso 1 1 calc R U . . .
C86 C 0.27784(19) 0.03686(11) 1.70295(11) 0.0240(5) Uani 1 1 d . U . . .
C87 C 0.1672(2) 0.00416(11) 1.71001(11) 0.0275(5) Uani 1 1 d . U . . .
H87 H 0.1304 0.0167 1.6733 0.033 Uiso 1 1 calc R U . . .
C88 C 0.1095(2) -0.04544(11) 1.76811(11) 0.0263(5) Uani 1 1 d . U . . .
H88 H 0.0342 -0.0666 1.7711 0.032 Uiso 1 1 calc R U . . .
C89 C 0.16096(19) -0.06483(11) 1.82258(10) 0.0231(5) Uani 1 1 d . U . . .
C90 C 0.1496(2) -0.14132(12) 1.93182(12) 0.0353(6) Uani 1 1 d . U . . .
H90A H 0.1610 -0.1072 1.9514 0.042 Uiso 1 1 calc R U . . .
H90B H 0.2303 -0.1570 1.9164 0.042 Uiso 1 1 calc R U . . .
C91 C 0.0653(2) -0.19938(12) 1.98351(12) 0.0358(6) Uani 1 1 d . U . . .
H91A H 0.1060 -0.2221 2.0196 0.043 Uiso 1 1 calc R U . . .
H91B H 0.0523 -0.2318 1.9622 0.043 Uiso 1 1 calc R U . . .
C92 C -0.0582(2) -0.17967(11) 2.01433(11) 0.0287(5) Uani 1 1 d . U . . .
H92A H -0.0458 -0.1452 2.0334 0.034 Uiso 1 1 calc R U . . .
H92B H -0.1019 -0.1599 1.9789 0.034 Uiso 1 1 calc R U . . .
C93 C -0.1362(2) -0.23865(13) 2.06883(13) 0.0454(7) Uani 1 1 d . U . . .
H93A H -0.1465 -0.2735 2.0506 0.068 Uiso 1 1 calc R U . . .
H93B H -0.2162 -0.2241 2.0855 0.068 Uiso 1 1 calc R U . . .
H93C H -0.0961 -0.2563 2.1056 0.068 Uiso 1 1 calc R U . . .
C94 C 0.27122(19) -0.03268(11) 1.81742(11) 0.0255(5) Uani 1 1 d . U . . .
H94 H 0.3073 -0.0450 1.8543 0.031 Uiso 1 1 calc R U . . .
C95 C 0.32782(19) 0.01738(11) 1.75813(11) 0.0250(5) Uani 1 1 d . U . . .
H95 H 0.4027 0.0389 1.7552 0.030 Uiso 1 1 calc R U . . .
C96 C 0.6121(2) 0.19997(12) 1.53789(11) 0.0323(6) Uani 1 1 d . U . . .
H96 H 0.6452 0.1996 1.5739 0.039 Uiso 1 1 calc R U . . .
C97 C 0.6701(2) 0.23741(12) 1.47343(11) 0.0326(6) Uani 1 1 d . U . . .
H97 H 0.7432 0.2628 1.4665 0.039 Uiso 1 1 calc R U . . .
C98 C 0.3974(2) 0.15458(11) 1.30667(11) 0.0264(5) Uani 1 1 d . U . . .
H98 H 0.3566 0.1893 1.2813 0.032 Uiso 1 1 calc R U . . .
C99 C 0.3321(2) 0.11206(11) 1.36782(11) 0.0260(5) Uani 1 1 d . U . . .
H99 H 0.2487 0.1182 1.3839 0.031 Uiso 1 1 calc R U . . .
C100 C 0.3883(2) 0.05999(10) 1.40603(10) 0.0232(5) Uani 1 1 d . U . . .
C101 C 0.3246(2) 0.00928(11) 1.46989(11) 0.0266(5) Uani 1 1 d . U . . .
H101 H 0.3693 -0.0266 1.4901 0.032 Uiso 1 1 calc R U . . .
C102 C 0.2092(2) 0.01022(11) 1.50119(11) 0.0258(5) Uani 1 1 d . U . . .
H102 H 0.1677 0.0479 1.4814 0.031 Uiso 1 1 calc R U . . .
C103 C 0.13869(19) -0.03962(10) 1.56234(10) 0.0229(5) Uani 1 1 d . U . . .
C104 C 0.02242(19) -0.02525(10) 1.59151(11) 0.0242(5) Uani 1 1 d . U . . .
H104 H -0.0080 0.0163 1.5707 0.029 Uiso 1 1 calc R U . . .
C105 C -0.04903(19) -0.06961(10) 1.64947(11) 0.0233(5) Uani 1 1 d . U . . .
H105 H -0.1272 -0.0583 1.6686 0.028 Uiso 1 1 calc R U . . .
C106 C -0.00695(19) -0.13091(11) 1.68004(10) 0.0230(5) Uani 1 1 d . U . . .
C107 C -0.0461(2) -0.23723(12) 1.76910(13) 0.0413(7) Uani 1 1 d . U . . .
H10A H 0.0254 -0.2321 1.7861 0.050 Uiso 1 1 calc R U . . .
H10B H -0.0221 -0.2610 1.7369 0.050 Uiso 1 1 calc R U . . .
C108 C -0.1503(2) -0.27659(13) 1.82643(14) 0.0455(7) Uani 1 1 d . U . . .
H10C H -0.2238 -0.2762 1.8093 0.055 Uiso 1 1 calc R U . . .
H10D H -0.1293 -0.3235 1.8434 0.055 Uiso 1 1 calc R U . . .
C109 C -0.1801(3) -0.25107(16) 1.88269(14) 0.0555(8) Uani 1 1 d . U . . .
H10E H -0.2083 -0.2055 1.8671 0.067 Uiso 1 1 calc R U . . .
H10F H -0.1057 -0.2484 1.8982 0.067 Uiso 1 1 calc R U . . .
C110 C -0.2808(3) -0.29691(15) 1.94180(15) 0.0626(9) Uani 1 1 d . U . . .
H11A H -0.3536 -0.3007 1.9262 0.094 Uiso 1 1 calc R U . . .
H11B H -0.3013 -0.2777 1.9773 0.094 Uiso 1 1 calc R U . . .
H11C H -0.2510 -0.3412 1.9592 0.094 Uiso 1 1 calc R U . . .
C111 C 0.10842(19) -0.14683(11) 1.65237(11) 0.0262(5) Uani 1 1 d . U . . .
H111 H 0.1381 -0.1886 1.6732 0.031 Uiso 1 1 calc R U . . .
C112 C 0.17924(19) -0.10159(11) 1.59445(11) 0.0255(5) Uani 1 1 d . U . . .
H112 H 0.2579 -0.1128 1.5758 0.031 Uiso 1 1 calc R U . . .
C113 C 0.5111(2) 0.05557(11) 1.37964(11) 0.0244(5) Uani 1 1 d . U . . .
H113 H 0.5543 0.0214 1.4039 0.029 Uiso 1 1 calc R U . . .
C114 C 0.57057(19) 0.10037(11) 1.31849(11) 0.0236(5) Uani 1 1 d . U . . .
H114 H 0.6548 0.0962 1.3020 0.028 Uiso 1 1 calc R U . . .
O6B O -0.0797(13) -0.1844(7) 1.2167(10) 0.022(2) Uani 0.430(3) 1 d D U P A 2
N3B N 0.516(3) 0.157(3) 0.775(2) 0.022(2) Uani 0.430(3) 1 d D U P A 2
C41B C 0.3938(16) 0.1598(8) 0.8013(5) 0.0221(14) Uani 0.430(3) 1 d D U P A 2
H41B H 0.3506 0.1948 0.7782 0.027 Uiso 0.430(3) 1 calc R U P A 2
C42B C 0.3329(7) 0.1127(4) 0.8602(4) 0.0197(10) Uani 0.430(3) 1 d . U P A 2
H42B H 0.2472 0.1135 0.8759 0.024 Uiso 0.430(3) 1 calc R U P A 2
C43B C 0.3962(7) 0.0637(3) 0.8971(4) 0.0146(9) Uani 0.430(3) 1 d . U P A 2
C44B C 0.3352(6) 0.0110(3) 0.9611(3) 0.0255(15) Uani 0.430(3) 1 d . U P A 2
H44B H 0.3816 -0.0252 0.9786 0.031 Uiso 0.430(3) 1 calc R U P A 2
C45B C 0.2225(6) 0.0103(3) 0.9957(3) 0.0222(13) Uani 0.430(3) 1 d . U P A 2
H45B H 0.1804 0.0487 0.9786 0.027 Uiso 0.430(3) 1 calc R U P A 2
C46B C 0.1515(5) -0.0415(3) 1.0574(3) 0.0168(10) Uani 0.430(3) 1 d G U P A 2
C47B C 0.0387(5) -0.0258(3) 1.0883(3) 0.0166(11) Uani 0.430(3) 1 d G U P A 2
H47B H 0.0116 0.0176 1.0712 0.020 Uiso 0.430(3) 1 calc R U P A 2
C48B C -0.0346(7) -0.0737(4) 1.1443(5) 0.0189(9) Uani 0.430(3) 1 d DG U P A 2
H48B H -0.1117 -0.0630 1.1654 0.023 Uiso 0.430(3) 1 calc R U P A 2
C49B C 0.0050(10) -0.1372(5) 1.1693(6) 0.0192(10) Uani 0.430(3) 1 d DG U P A 2
C54B C 0.1179(10) -0.1529(4) 1.1383(6) 0.0220(9) Uani 0.430(3) 1 d DG U P A 2
H54B H 0.1449 -0.1963 1.1554 0.026 Uiso 0.430(3) 1 calc R U P A 2
C55B C 0.1911(6) -0.1051(4) 1.0823(4) 0.0191(9) Uani 0.430(3) 1 d G U P A 2
H55B H 0.2683 -0.1158 1.0612 0.023 Uiso 0.430(3) 1 calc R U P A 2
C50B C -0.040(5) -0.250(4) 1.247(2) 0.0254(12) Uani 0.430(3) 1 d D U P A 2
H50C H 0.0375 -0.2467 1.2596 0.030 Uiso 0.430(3) 1 calc R U P A 2
H50D H -0.0266 -0.2749 1.2152 0.030 Uiso 0.430(3) 1 calc R U P A 2
C51B C -0.141(3) -0.2844(19) 1.3077(13) 0.0214(19) Uani 0.430(3) 1 d D U P A 2
H51C H -0.1248 -0.3322 1.3241 0.026 Uiso 0.430(3) 1 calc R U P A 2
H51D H -0.2174 -0.2820 1.2925 0.026 Uiso 0.430(3) 1 calc R U P A 2
C52B C -0.167(3) -0.2613(14) 1.3670(11) 0.027(2) Uani 0.430(3) 1 d D U P A 2
H52C H -0.1717 -0.2123 1.3502 0.033 Uiso 0.430(3) 1 calc R U P A 2
H52D H -0.0960 -0.2704 1.3871 0.033 Uiso 0.430(3) 1 calc R U P A 2
C53B C -0.281(4) -0.291(3) 1.4224(17) 0.041(3) Uani 0.430(3) 1 d D U P A 2
H53D H -0.3528 -0.2823 1.4039 0.061 Uiso 0.430(3) 1 calc R U P A 2
H53E H -0.2877 -0.2712 1.4570 0.061 Uiso 0.430(3) 1 calc R U P A 2
H53F H -0.2760 -0.3395 1.4419 0.061 Uiso 0.430(3) 1 calc R U P A 2
C56B C 0.5219(8) 0.0658(6) 0.8706(6) 0.0192(19) Uani 0.430(3) 1 d . U P A 2
H56B H 0.5686 0.0349 0.8960 0.023 Uiso 0.430(3) 1 calc R U P A 2
C57B C 0.5795(17) 0.1100(16) 0.8107(16) 0.0197(17) Uani 0.430(3) 1 d D U P A 2
H57B H 0.6643 0.1081 0.7933 0.024 Uiso 0.430(3) 1 calc R U P A 2
H1 H 0.994(2) 0.4132(13) 0.5570(14) 0.048(8) Uiso 1 1 d . . . . .
H3 H 0.639(3) 0.2137(14) 0.6967(14) 0.056(9) Uiso 1 1 d . . . . .
H9 H 0.615(3) 0.2061(14) 1.2042(14) 0.056(9) Uiso 1 1 d . . . . .
H2 H 0.689(2) 0.3151(13) 0.8438(13) 0.046(8) Uiso 1 1 d . . . . .
H7A H 0.969(3) 0.4039(15) 1.0384(15) 0.063(10) Uiso 1 1 d . . . . .
H8A H 0.736(3) 0.2988(14) 1.3389(14) 0.054(9) Uiso 1 1 d . . . . .

loop_
_atom_site_aniso_label
_atom_site_aniso_U_11
_atom_site_aniso_U_22
_atom_site_aniso_U_33
_atom_site_aniso_U_23
_atom_site_aniso_U_13
_atom_site_aniso_U_12
O1 0.0337(9) 0.0260(9) 0.0201(9) -0.0070(7) 0.0059(7) -0.0098(7)
O2 0.0305(9) 0.0252(9) 0.0161(8) -0.0092(7) 0.0012(7) -0.0097(7)
O3 0.0358(10) 0.0259(9) 0.0202(8) -0.0099(7) -0.0027(7) -0.0093(7)
O4 0.0290(9) 0.0310(9) 0.0213(8) -0.0080(7) -0.0041(7) -0.0019(7)
O5 0.0263(8) 0.0211(8) 0.0230(8) -0.0049(7) -0.0031(6) -0.0035(6)
O6 0.010(3) 0.0163(17) 0.0357(10) -0.0029(14) -0.006(2) -0.0028(18)
O7 0.0298(9) 0.0320(9) 0.0232(9) -0.0087(8) 0.0063(7) -0.0120(7)
O8 0.0283(9) 0.0294(9) 0.0182(8) -0.0107(7) -0.0033(7) -0.0069(7)
O9 0.0344(9) 0.0273(9) 0.0188(8) -0.0090(7) -0.0033(7) -0.0109(7)
O10 0.0309(9) 0.0270(9) 0.0218(8) -0.0086(7) 0.0025(7) -0.0077(7)
O11 0.0335(9) 0.0343(9) 0.0222(8) -0.0058(7) -0.0041(7) 0.0027(7)
O12 0.0219(8) 0.0349(10) 0.0335(9) -0.0005(8) -0.0009(7) 0.0021(7)
N1 0.0426(13) 0.0245(11) 0.0234(10) -0.0042(9) 0.0026(9) -0.0069(9)
N2 0.0273(10) 0.0232(10) 0.0212(10) -0.0087(8) -0.0036(8) -0.0027(8)
N3 0.0237(18) 0.020(4) 0.022(7) -0.008(5) -0.002(3) -0.004(2)
N4 0.0338(11) 0.0285(11) 0.0224(10) -0.0069(9) -0.0004(9) -0.0008(9)
N5 0.0303(11) 0.0223(10) 0.0212(10) -0.0077(8) -0.0083(8) 0.0010(8)
N6 0.0258(10) 0.0212(10) 0.0263(10) -0.0090(8) -0.0079(8) -0.0035(8)
C1 0.0219(11) 0.0155(11) 0.0188(11) -0.0018(9) -0.0011(9) 0.0012(9)
C2 0.0206(11) 0.0152(11) 0.0219(11) -0.0065(9) -0.0053(9) -0.0003(9)
C3 0.0171(10) 0.0188(11) 0.0160(10) -0.0065(9) -0.0039(8) 0.0043(8)
C4 0.0153(10) 0.0172(11) 0.0169(11) -0.0037(9) -0.0019(8) -0.0007(8)
C5 0.0230(11) 0.0149(11) 0.0196(11) -0.0063(9) -0.0067(9) 0.0019(9)
C6 0.0270(12) 0.0191(11) 0.0141(10) -0.0049(9) -0.0017(9) 0.0020(9)
C7 0.0467(16) 0.0397(15) 0.0228(13) -0.0120(11) -0.0037(11) -0.0164(12)
C8 0.0336(13) 0.0299(13) 0.0220(12) -0.0086(10) 0.0020(10) -0.0101(10)
C9 0.0375(13) 0.0158(11) 0.0209(11) -0.0075(9) -0.0060(10) 0.0070(10)
C10 0.0276(12) 0.0269(12) 0.0244(12) -0.0101(10) -0.0083(10) 0.0041(10)
C11 0.0258(12) 0.0212(12) 0.0265(12) -0.0081(10) -0.0041(10) 0.0049(9)
C12 0.0220(11) 0.0191(11) 0.0218(11) -0.0079(9) -0.0040(9) 0.0047(9)
C13 0.0236(11) 0.0203(11) 0.0232(12) -0.0092(9) -0.0046(9) 0.0016(9)
C14 0.0238(12) 0.0186(11) 0.0271(12) -0.0040(10) -0.0007(9) 0.0007(9)
C15 0.0312(12) 0.0224(12) 0.0162(11) -0.0071(9) -0.0071(9) 0.0083(10)
C16 0.0195(11) 0.0189(11) 0.0263(12) -0.0012(9) -0.0005(9) 0.0016(9)
C17 0.0246(12) 0.0258(12) 0.0233(12) -0.0058(10) -0.0077(9) 0.0065(9)
C18 0.0268(13) 0.0300(13) 0.0315(13) -0.0089(11) -0.0068(10) 0.0052(10)
C19 0.0365(14) 0.0419(15) 0.0242(13) -0.0070(11) -0.0065(11) 0.0074(12)
C20 0.0261(13) 0.0399(15) 0.0294(13) -0.0141(11) -0.0059(10) -0.0063(11)
C21 0.0263(12) 0.0346(14) 0.0292(13) -0.0131(11) -0.0035(10) -0.0050(10)
C22 0.0281(13) 0.0215(12) 0.0311(13) -0.0069(10) -0.0100(10) 0.0050(10)
C23 0.0312(13) 0.0226(12) 0.0291(13) -0.0020(10) -0.0008(10) 0.0042(10)
C24 0.0280(12) 0.0258(12) 0.0206(11) -0.0094(10) -0.0076(9) -0.0013(10)
C25 0.0266(12) 0.0190(12) 0.0262(12) -0.0073(10) -0.0027(10) -0.0033(9)
C26 0.0265(12) 0.0234(12) 0.0208(11) -0.0075(9) -0.0031(9) 0.0079(10)
C27 0.0289(12) 0.0257(12) 0.0238(12) -0.0084(10) -0.0085(10) 0.0037(10)
C28 0.0245(12) 0.0247(12) 0.0299(13) -0.0114(10) -0.0075(10) 0.0041(10)
C29 0.0210(11) 0.0194(11) 0.0235(12) -0.0074(9) -0.0031(9) 0.0038(9)
C30 0.0221(11) 0.0275(12) 0.0228(12) -0.0079(10) -0.0067(9) 0.0024(9)
C31 0.0187(11) 0.0235(12) 0.0244(12) -0.0093(10) -0.0040(9) -0.0019(9)
C32 0.0211(11) 0.0143(11) 0.0193(11) -0.0050(9) -0.0014(9) 0.0027(8)
C33 0.0245(12) 0.0255(12) 0.0303(13) -0.0120(10) -0.0084(10) 0.0010(10)
C34 0.0265(12) 0.0201(12) 0.0286(13) -0.0067(10) -0.0027(10) -0.0017(9)
C35 0.0352(13) 0.0204(12) 0.0270(13) -0.0063(10) -0.0034(10) 0.0005(10)
C36 0.0503(16) 0.0300(14) 0.0292(14) -0.0090(11) 0.0016(12) 0.0007(12)
C37 0.0201(11) 0.0230(12) 0.0250(12) -0.0135(10) -0.0084(9) 0.0047(9)
C38 0.0175(11) 0.0181(11) 0.0329(13) -0.0125(10) -0.0018(9) 0.0002(9)
C39 0.0321(13) 0.0326(13) 0.0246(12) -0.0130(11) -0.0112(10) 0.0008(11)
C40 0.0269(12) 0.0302(13) 0.0270(13) -0.0136(10) -0.0061(10) -0.0035(10)
C41 0.023(2) 0.028(4) 0.016(5) -0.009(4) -0.004(4) -0.002(3)
C42 0.0148(19) 0.016(3) 0.027(3) -0.005(2) -0.0067(19) 0.002(2)
C43 0.011(3) 0.014(3) 0.022(2) -0.009(2) -0.0067(17) 0.0042(16)
C44 0.0150(19) 0.021(2) 0.023(2) -0.0105(19) -0.0069(17) 0.0043(17)
C45 0.016(3) 0.025(3) 0.026(3) -0.014(2) -0.007(2) 0.008(2)
C46 0.016(3) 0.017(2) 0.0210(16) -0.0108(15) -0.006(2) 0.008(2)
C47 0.016(4) 0.0123(16) 0.025(2) -0.0109(14) -0.006(2) 0.0076(19)
C48 0.010(3) 0.0205(13) 0.028(3) -0.0118(17) -0.0051(19) 0.0038(19)
C49 0.014(3) 0.0221(14) 0.020(2) -0.0059(14) -0.0043(15) 0.0021(14)
C54 0.020(3) 0.0205(19) 0.0226(13) -0.0028(16) -0.0080(16) 0.0088(14)
C55 0.009(3) 0.026(3) 0.0225(13) -0.0081(18) -0.0045(19) 0.0120(16)
C50 0.0272(12) 0.016(2) 0.0284(16) -0.0035(14) -0.0054(11) 0.0033(13)
C51 0.018(4) 0.0220(13) 0.026(4) -0.006(3) -0.012(3) -0.001(2)
C52 0.023(3) 0.034(4) 0.022(6) -0.007(4) -0.005(3) -0.005(2)
C53 0.0364(18) 0.052(2) 0.030(7) -0.018(5) 0.006(4) -0.0084(15)
C56 0.007(5) 0.022(3) 0.029(3) -0.008(2) -0.005(4) 0.001(3)
C57 0.008(5) 0.0232(17) 0.0283(17) -0.0129(13) 0.000(4) 0.005(4)
C58 0.0164(11) 0.0223(12) 0.0200(11) -0.0051(9) 0.0008(9) 0.0013(9)
C59 0.0167(11) 0.0220(12) 0.0263(12) -0.0107(10) -0.0028(9) -0.0020(9)
C60 0.0168(10) 0.0209(11) 0.0193(11) -0.0085(9) -0.0058(8) 0.0040(9)
C61 0.0157(10) 0.0173(11) 0.0146(10) -0.0024(8) -0.0015(8) 0.0007(8)
C62 0.0179(10) 0.0180(11) 0.0209(11) -0.0082(9) -0.0056(9) 0.0027(8)
C63 0.0230(11) 0.0236(12) 0.0154(11) -0.0073(9) -0.0032(9) 0.0034(9)
C64 0.0439(16) 0.0458(16) 0.0272(13) -0.0165(12) -0.0042(11) -0.0143(13)
C65 0.0310(13) 0.0360(14) 0.0282(13) -0.0112(11) 0.0018(10) -0.0139(11)
C66 0.0228(11) 0.0164(11) 0.0238(11) -0.0062(9) -0.0052(9) 0.0046(9)
C67 0.0211(11) 0.0227(12) 0.0247(12) -0.0086(10) -0.0051(9) 0.0024(9)
C68 0.0219(11) 0.0207(12) 0.0264(12) -0.0098(10) -0.0041(9) 0.0033(9)
C69 0.0187(11) 0.0203(11) 0.0241(12) -0.0064(9) -0.0010(9) 0.0040(9)
C70 0.0291(13) 0.0245(12) 0.0279(13) -0.0137(10) -0.0008(10) -0.0019(10)
C71 0.0287(13) 0.0231(12) 0.0286(13) -0.0109(10) 0.0042(10) -0.0073(10)
C72 0.0208(11) 0.0233(12) 0.0223(12) -0.0065(10) 0.0028(9) -0.0001(9)
C73 0.0232(12) 0.0257(12) 0.0250(12) -0.0082(10) -0.0054(9) 0.0005(9)
C74 0.0230(12) 0.0233(12) 0.0247(12) -0.0048(10) -0.0049(9) 0.0016(9)
C75 0.0246(12) 0.0324(13) 0.0277(12) -0.0094(10) -0.0095(10) 0.0063(10)
C76 0.0358(14) 0.0469(16) 0.0246(13) -0.0077(12) -0.0084(11) 0.0068(12)
C77 0.0295(13) 0.0294(13) 0.0257(12) -0.0118(10) -0.0028(10) -0.0069(10)
C78 0.0250(12) 0.0227(12) 0.0288(13) -0.0056(10) -0.0010(10) -0.0064(10)
C79 0.0215(11) 0.0244(12) 0.0240(12) -0.0042(10) -0.0064(9) -0.0007(9)
C80 0.0211(12) 0.0233(12) 0.0301(13) -0.0002(10) -0.0032(10) -0.0011(9)
C81 0.0314(13) 0.0249(12) 0.0238(12) -0.0095(10) -0.0086(10) -0.0001(10)
C82 0.0315(13) 0.0251(13) 0.0320(13) -0.0109(11) -0.0035(10) -0.0046(10)
C83 0.0361(13) 0.0249(12) 0.0203(12) -0.0103(10) -0.0051(10) 0.0107(10)
C84 0.0350(14) 0.0279(13) 0.0276(13) -0.0135(10) -0.0115(10) 0.0067(11)
C85 0.0264(13) 0.0306(13) 0.0338(13) -0.0169(11) -0.0100(10) 0.0091(10)
C86 0.0240(12) 0.0229(12) 0.0240(12) -0.0103(10) -0.0007(9) 0.0048(9)
C87 0.0269(12) 0.0344(13) 0.0227(12) -0.0113(10) -0.0068(10) 0.0048(10)
C88 0.0237(12) 0.0331(13) 0.0240(12) -0.0135(10) -0.0036(9) -0.0005(10)
C89 0.0238(12) 0.0226(12) 0.0234(12) -0.0117(10) -0.0014(9) 0.0018(9)
C90 0.0330(14) 0.0403(15) 0.0366(14) -0.0169(12) -0.0113(11) 0.0077(11)
C91 0.0444(15) 0.0268(13) 0.0321(14) -0.0080(11) -0.0058(11) 0.0102(11)
C92 0.0335(13) 0.0238(12) 0.0272(12) -0.0082(10) -0.0058(10) 0.0082(10)
C93 0.0439(16) 0.0385(16) 0.0420(16) -0.0096(13) 0.0047(13) 0.0054(13)
C94 0.0248(12) 0.0315(13) 0.0249(12) -0.0154(10) -0.0071(9) 0.0061(10)
C95 0.0184(11) 0.0242(12) 0.0340(13) -0.0152(10) -0.0016(9) 0.0006(9)
C96 0.0380(14) 0.0357(14) 0.0259(13) -0.0110(11) -0.0122(11) -0.0001(11)
C97 0.0378(14) 0.0347(14) 0.0269(13) -0.0095(11) -0.0121(11) -0.0023(11)
C98 0.0277(13) 0.0196(12) 0.0362(13) -0.0095(10) -0.0157(10) 0.0005(10)
C99 0.0188(11) 0.0276(13) 0.0364(13) -0.0178(11) -0.0054(10) -0.0022(9)
C100 0.0288(12) 0.0204(12) 0.0231(12) -0.0108(9) -0.0059(9) -0.0046(9)
C101 0.0308(13) 0.0246(12) 0.0305(13) -0.0129(10) -0.0144(10) 0.0069(10)
C102 0.0304(13) 0.0230(12) 0.0284(12) -0.0115(10) -0.0115(10) 0.0014(10)
C103 0.0268(12) 0.0204(12) 0.0231(12) -0.0072(9) -0.0094(9) -0.0035(9)
C104 0.0283(12) 0.0171(11) 0.0321(13) -0.0088(10) -0.0164(10) 0.0041(9)
C105 0.0176(11) 0.0253(12) 0.0314(13) -0.0131(10) -0.0098(9) 0.0052(9)
C106 0.0202(11) 0.0227(12) 0.0231(12) -0.0046(9) -0.0047(9) 0.0000(9)
C107 0.0350(15) 0.0319(14) 0.0409(15) 0.0057(12) -0.0067(12) 0.0045(11)
C108 0.0395(16) 0.0334(15) 0.0524(18) -0.0033(13) -0.0081(13) 0.0060(12)
C109 0.0448(18) 0.063(2) 0.0509(18) -0.0163(16) -0.0019(14) 0.0091(15)
C110 0.057(2) 0.0537(19) 0.0531(19) -0.0055(15) 0.0109(15) 0.0173(16)
C111 0.0215(12) 0.0206(12) 0.0322(13) -0.0037(10) -0.0074(10) 0.0061(9)
C112 0.0180(11) 0.0294(13) 0.0284(12) -0.0116(10) -0.0019(9) 0.0014(9)
C113 0.0285(12) 0.0212(12) 0.0275(12) -0.0112(10) -0.0104(10) 0.0023(9)
C114 0.0210(11) 0.0250(12) 0.0288(12) -0.0146(10) -0.0055(9) -0.0004(9)
O6B 0.010(3) 0.0163(17) 0.0357(10) -0.0029(14) -0.006(2) -0.0028(18)
N3B 0.0237(18) 0.020(4) 0.022(7) -0.008(5) -0.002(3) -0.004(2)
C41B 0.023(2) 0.028(4) 0.016(5) -0.009(4) -0.004(4) -0.002(3)
C42B 0.0148(19) 0.016(3) 0.027(3) -0.005(2) -0.0067(19) 0.002(2)
C43B 0.011(3) 0.014(3) 0.022(2) -0.009(2) -0.0067(17) 0.0042(16)
C44B 0.027(4) 0.025(4) 0.026(4) -0.009(3) -0.007(3) 0.000(3)
C45B 0.030(4) 0.017(3) 0.017(3) -0.002(3) -0.006(3) -0.004(3)
C46B 0.016(3) 0.017(2) 0.0210(16) -0.0108(15) -0.006(2) 0.008(2)
C47B 0.016(4) 0.0123(16) 0.025(2) -0.0109(14) -0.006(2) 0.0076(19)
C48B 0.010(3) 0.0205(13) 0.028(3) -0.0118(17) -0.0051(19) 0.0038(19)
C49B 0.014(3) 0.0221(14) 0.020(2) -0.0059(14) -0.0043(15) 0.0021(14)
C54B 0.020(3) 0.0205(19) 0.0226(13) -0.0028(16) -0.0080(16) 0.0088(14)
C55B 0.009(3) 0.026(3) 0.0225(13) -0.0081(18) -0.0045(19) 0.0120(16)
C50B 0.0272(12) 0.016(2) 0.0284(16) -0.0035(14) -0.0054(11) 0.0033(13)
C51B 0.018(4) 0.0220(13) 0.026(4) -0.006(3) -0.012(3) -0.001(2)
C52B 0.023(3) 0.034(4) 0.022(6) -0.007(4) -0.005(3) -0.005(2)
C53B 0.0364(18) 0.052(2) 0.030(7) -0.018(5) 0.006(4) -0.0084(15)
C56B 0.006(5) 0.025(4) 0.027(3) -0.012(3) 0.001(4) -0.002(4)
C57B 0.008(5) 0.0232(17) 0.0283(17) -0.0129(13) 0.000(4) 0.005(4)

loop_
_atom_type_symbol
_atom_type_description
_atom_type_scat_dispersion_real
_atom_type_scat_dispersion_imag
_atom_type_scat_source
C C 0.0033 0.0016 'International Tables Vol C Tables 4.2.6.8 and 6.1.1.4'
H H 0.0000 0.0000 'International Tables Vol C Tables 4.2.6.8 and 6.1.1.4'
N N 0.0061 0.0033 'International Tables Vol C Tables 4.2.6.8 and 6.1.1.4'
O O 0.0106 0.0060 'International Tables Vol C Tables 4.2.6.8 and 6.1.1.4'

loop_
_geom_angle_atom_site_label_1
_geom_angle_atom_site_label_2
_geom_angle_atom_site_label_3
_geom_angle
_geom_angle_site_symmetry_1
_geom_angle_site_symmetry_3
C1 O1 H1 107.1(17) . .
C3 O2 H2 112.9(18) . .
C5 O3 H3 107.8(19) . .
C15 O4 C16 118.39(17) . .
C32 O5 C33 116.84(16) . .
C49 O6 C50 117.4(15) . .
C58 O7 H7A 110.8(19) . .
C60 O8 H8A 110.2(18) . .
C62 O9 H9 107.8(18) . .
C72 O10 C73 118.73(16) . .
C89 O11 C90 117.75(18) . .
C106 O12 C107 116.74(17) . .
C23 N1 C7 116.5(2) . .
C40 N2 C24 116.07(18) . .
C57 N3 C41 114.6(19) . .
C80 N4 C64 115.60(19) . .
C97 N5 C81 116.27(19) . .
C114 N6 C98 116.55(19) . .
O1 C1 C6 122.59(18) . .
O1 C1 C2 116.95(18) . .
C6 C1 C2 120.46(18) . .
C3 C2 C1 119.17(18) . .
C3 C2 H2A 120.4 . .
C1 C2 H2A 120.4 . .
O2 C3 C2 116.89(18) . .
O2 C3 C4 121.90(18) . .
C2 C3 C4 121.21(18) . .
C3 C4 C5 118.74(18) . .
C3 C4 H4 120.6 . .
C5 C4 H4 120.6 . .
O3 C5 C6 117.37(18) . .
O3 C5 C4 121.85(18) . .
C6 C5 C4 120.77(18) . .
C5 C6 C1 119.62(19) . .
C5 C6 H6 120.2 . .
C1 C6 H6 120.2 . .
N1 C7 C8 124.4(2) . .
N1 C7 H7 117.8 . .
C8 C7 H7 117.8 . .
C7 C8 C9 118.9(2) . .
C7 C8 H8 120.5 . .
C9 C8 H8 120.5 . .
C8 C9 C22 116.6(2) . .
C8 C9 C10 123.6(2) . .
C22 C9 C10 119.8(2) . .
C11 C10 C9 126.4(2) . .
C11 C10 H10 116.8 . .
C9 C10 H10 116.8 . .
C10 C11 C12 126.4(2) . .
C10 C11 H11 116.8 . .
C12 C11 H11 116.8 . .
C21 C12 C13 118.01(19) . .
C21 C12 C11 122.0(2) . .
C13 C12 C11 120.01(19) . .
C12 C13 C14 121.4(2) . .
C12 C13 H13 119.3 . .
C14 C13 H13 119.3 . .
C13 C14 C15 118.5(2) . .
C13 C14 H14 120.7 . .
C15 C14 H14 120.7 . .
O4 C15 C20 116.40(19) . .
O4 C15 C14 124.03(19) . .
C20 C15 C14 119.56(19) . .
O4 C16 C17 108.72(17) . .
O4 C16 H16A 109.9 . .
C17 C16 H16A 109.9 . .
O4 C16 H16B 109.9 . .
C17 C16 H16B 109.9 . .
H16A C16 H16B 108.3 . .
C16 C17 C18 111.75(18) . .
C16 C17 H17A 109.3 . .
C18 C17 H17A 109.3 . .
C16 C17 H17B 109.3 . .
C18 C17 H17B 109.3 . .
H17A C17 H17B 107.9 . .
C17 C18 C19 113.28(19) . .
C17 C18 H18A 108.9 . .
C19 C18 H18A 108.9 . .
C17 C18 H18B 108.9 . .
C19 C18 H18B 108.9 . .
H18A C18 H18B 107.7 . .
C18 C19 H19A 109.5 . .
C18 C19 H19B 109.5 . .
H19A C19 H19B 109.5 . .
C18 C19 H19C 109.5 . .
H19A C19 H19C 109.5 . .
H19B C19 H19C 109.5 . .
C21 C20 C15 121.2(2) . .
C21 C20 H20 119.4 . .
C15 C20 H20 119.4 . .
C20 C21 C12 121.3(2) . .
C20 C21 H21 119.4 . .
C12 C21 H21 119.4 . .
C23 C22 C9 119.7(2) . .
C23 C22 H22 120.1 . .
C9 C22 H22 120.1 . .
N1 C23 C22 123.8(2) . .
N1 C23 H23 118.1 . .
C22 C23 H23 118.1 . .
N2 C24 C25 124.0(2) . .
N2 C24 H24 118.0 . .
C25 C24 H24 118.0 . .
C24 C25 C26 119.4(2) . .
C24 C25 H25 120.3 . .
C26 C25 H25 120.3 . .
C39 C26 C25 116.03(19) . .
C39 C26 C27 120.1(2) . .
C25 C26 C27 123.8(2) . .
C28 C27 C26 125.0(2) . .
C28 C27 H27 117.5 . .
C26 C27 H27 117.5 . .
C27 C28 C29 128.2(2) . .
C27 C28 H28 115.9 . .
C29 C28 H28 115.9 . .
C30 C29 C38 116.97(19) . .
C30 C29 C28 118.47(19) . .
C38 C29 C28 124.51(19) . .
C31 C30 C29 123.0(2) . .
C31 C30 H30 118.5 . .
C29 C30 H30 118.5 . .
C30 C31 C32 119.32(19) . .
C30 C31 H31 120.3 . .
C32 C31 H31 120.3 . .
O5 C32 C31 125.23(19) . .
O5 C32 C37 115.86(18) . .
C31 C32 C37 118.90(19) . .
O5 C33 C34 108.43(17) . .
O5 C33 H33A 110.0 . .
C34 C33 H33A 110.0 . .
O5 C33 H33B 110.0 . .
C34 C33 H33B 110.0 . .
H33A C33 H33B 108.4 . .
C35 C34 C33 114.70(18) . .
C35 C34 H34A 108.6 . .
C33 C34 H34A 108.6 . .
C35 C34 H34B 108.6 . .
C33 C34 H34B 108.6 . .
H34A C34 H34B 107.6 . .
C34 C35 C36 111.68(19) . .
C34 C35 H35A 109.3 . .
C36 C35 H35A 109.3 . .
C34 C35 H35B 109.3 . .
C36 C35 H35B 109.3 . .
H35A C35 H35B 107.9 . .
C35 C36 H36A 109.5 . .
C35 C36 H36B 109.5 . .
H36A C36 H36B 109.5 . .
C35 C36 H36C 109.5 . .
H36A C36 H36C 109.5 . .
H36B C36 H36C 109.5 . .
C38 C37 C32 120.91(19) . .
C38 C37 H37 119.5 . .
C32 C37 H37 119.5 . .
C37 C38 C29 120.92(19) . .
C37 C38 H38 119.5 . .
C29 C38 H38 119.5 . .
C40 C39 C26 120.2(2) . .
C40 C39 H39 119.9 . .
C26 C39 H39 119.9 . .
N2 C40 C39 124.2(2) . .
N2 C40 H40 117.9 . .
C39 C40 H40 117.9 . .
N3 C41 C42 124.7(11) . .
N3 C41 H41 117.6 . .
C42 C41 H41 117.6 . .
C41 C42 C43 119.3(6) . .
C41 C42 H42 120.4 . .
C43 C42 H42 120.4 . .
C42 C43 C56 117.3(5) . .
C42 C43 C44 120.0(5) . .
C56 C43 C44 122.7(6) . .
C45 C44 C43 125.3(5) . .
C45 C44 H44 117.3 . .
C43 C44 H44 117.3 . .
C44 C45 C46 126.8(5) . .
C44 C45 H45 116.6 . .
C46 C45 H45 116.6 . .
C47 C46 C55 120.0 . .
C47 C46 C45 122.6(3) . .
C55 C46 C45 117.3(3) . .
C46 C47 C48 120.0 . .
C46 C47 H47 120.0 . .
C48 C47 H47 120.0 . .
C47 C48 C49 120.0 . .
C47 C48 H48 120.0 . .
C49 C48 H48 120.0 . .
O6 C49 C54 124.4(3) . .
O6 C49 C48 115.5(3) . .
C54 C49 C48 120.0 . .
C49 C54 C55 120.0 . .
C49 C54 H54 120.0 . .
C55 C54 H54 120.0 . .
C54 C55 C46 120.0 . .
C54 C55 H55 120.0 . .
C46 C55 H55 120.0 . .
O6 C50 C51 109(4) . .
O6 C50 H50A 109.8 . .
C51 C50 H50A 109.8 . .
O6 C50 H50B 109.8 . .
C51 C50 H50B 109.8 . .
H50A C50 H50B 108.2 . .
C50 C51 C52 108(3) . .
C50 C51 H51A 110.1 . .
C52 C51 H51A 110.1 . .
C50 C51 H51B 110.1 . .
C52 C51 H51B 110.1 . .
H51A C51 H51B 108.4 . .
C51 C52 C53 110.2(19) . .
C51 C52 H52A 109.6 . .
C53 C52 H52A 109.6 . .
C51 C52 H52B 109.6 . .
C53 C52 H52B 109.6 . .
H52A C52 H52B 108.1 . .
C52 C53 H53A 109.5 . .
C52 C53 H53B 109.5 . .
H53A C53 H53B 109.5 . .
C52 C53 H53C 109.5 . .
H53A C53 H53C 109.5 . .
H53B C53 H53C 109.5 . .
C43 C56 C57 117.0(9) . .
C43 C56 H56 121.5 . .
C57 C56 H56 121.5 . .
N3 C57 C56 127.0(12) . .
N3 C57 H57 116.5 . .
C56 C57 H57 116.5 . .
O7 C58 C59 117.51(19) . .
O7 C58 C63 122.07(19) . .
C59 C58 C63 120.42(19) . .
C60 C59 C58 119.43(19) . .
C60 C59 H59 120.3 . .
C58 C59 H59 120.3 . .
O8 C60 C59 117.48(18) . .
O8 C60 C61 121.48(18) . .
C59 C60 C61 121.03(18) . .
C60 C61 C62 118.51(18) . .
C60 C61 H61 120.7 . .
C62 C61 H61 120.7 . .
O9 C62 C63 117.48(18) . .
O9 C62 C61 121.37(18) . .
C63 C62 C61 121.15(19) . .
C62 C63 C58 119.43(19) . .
C62 C63 H63 120.3 . .
C58 C63 H63 120.3 . .
N4 C64 C65 124.5(2) . .
N4 C64 H64 117.7 . .
C65 C64 H64 117.7 . .
C64 C65 C66 119.8(2) . .
C64 C65 H65 120.1 . .
C66 C65 H65 120.1 . .
C65 C66 C79 115.9(2) . .
C65 C66 C67 122.4(2) . .
C79 C66 C67 121.68(19) . .
C68 C67 C66 124.2(2) . .
C68 C67 H67 117.9 . .
C66 C67 H67 117.9 . .
C67 C68 C69 128.7(2) . .
C67 C68 H68 115.6 . .
C69 C68 H68 115.6 . .
C78 C69 C70 117.09(19) . .
C78 C69 C68 124.41(19) . .
C70 C69 C68 118.50(19) . .
C71 C70 C69 121.9(2) . .
C71 C70 H70 119.1 . .
C69 C70 H70 119.1 . .
C70 C71 C72 120.2(2) . .
C70 C71 H71 119.9 . .
C72 C71 H71 119.9 . .
O10 C72 C71 115.94(19) . .
O10 C72 C77 124.9(2) . .
C71 C72 C77 119.1(2) . .
O10 C73 C74 106.62(17) . .
O10 C73 H73A 110.4 . .
C74 C73 H73A 110.4 . .
O10 C73 H73B 110.4 . .
C74 C73 H73B 110.4 . .
H73A C73 H73B 108.6 . .
C73 C74 C75 113.03(18) . .
C73 C74 H74A 109.0 . .
C75 C74 H74A 109.0 . .
C73 C74 H74B 109.0 . .
C75 C74 H74B 109.0 . .
H74A C74 H74B 107.8 . .
C74 C75 C76 111.29(19) . .
C74 C75 H75A 109.4 . .
C76 C75 H75A 109.4 . .
C74 C75 H75B 109.4 . .
C76 C75 H75B 109.4 . .
H75A C75 H75B 108.0 . .
C75 C76 H76A 109.5 . .
C75 C76 H76B 109.5 . .
H76A C76 H76B 109.5 . .
C75 C76 H76C 109.5 . .
H76A C76 H76C 109.5 . .
H76B C76 H76C 109.5 . .
C78 C77 C72 120.1(2) . .
C78 C77 H77 120.0 . .
C72 C77 H77 120.0 . .
C77 C78 C69 121.6(2) . .
C77 C78 H78 119.2 . .
C69 C78 H78 119.2 . .
C80 C79 C66 120.0(2) . .
C80 C79 H79 120.0 . .
C66 C79 H79 120.0 . .
N4 C80 C79 124.2(2) . .
N4 C80 H80 117.9 . .
C79 C80 H80 117.9 . .
N5 C81 C82 123.6(2) . .
N5 C81 H81 118.2 . .
C82 C81 H81 118.2 . .
C81 C82 C83 119.4(2) . .
C81 C82 H82 120.3 . .
C83 C82 H82 120.3 . .
C96 C83 C82 116.6(2) . .
C96 C83 C84 120.2(2) . .
C82 C83 C84 123.2(2) . .
C85 C84 C83 125.5(2) . .
C85 C84 H84 117.3 . .
C83 C84 H84 117.3 . .
C84 C85 C86 128.2(2) . .
C84 C85 H85 115.9 . .
C86 C85 H85 115.9 . .
C95 C86 C87 116.9(2) . .
C95 C86 C85 124.7(2) . .
C87 C86 C85 118.2(2) . .
C88 C87 C86 122.3(2) . .
C88 C87 H87 118.9 . .
C86 C87 H87 118.9 . .
C87 C88 C89 120.2(2) . .
C87 C88 H88 119.9 . .
C89 C88 H88 119.9 . .
O11 C89 C88 115.21(19) . .
O11 C89 C94 125.8(2) . .
C88 C89 C94 119.0(2) . .
O11 C90 C91 107.68(19) . .
O11 C90 H90A 110.2 . .
C91 C90 H90A 110.2 . .
O11 C90 H90B 110.2 . .
C91 C90 H90B 110.2 . .
H90A C90 H90B 108.5 . .
C90 C91 C92 114.26(19) . .
C90 C91 H91A 108.7 . .
C92 C91 H91A 108.7 . .
C90 C91 H91B 108.7 . .
C92 C91 H91B 108.7 . .
H91A C91 H91B 107.6 . .
C93 C92 C91 112.36(19) . .
C93 C92 H92A 109.1 . .
C91 C92 H92A 109.1 . .
C93 C92 H92B 109.1 . .
C91 C92 H92B 109.1 . .
H92A C92 H92B 107.9 . .
C92 C93 H93A 109.5 . .
C92 C93 H93B 109.5 . .
H93A C93 H93B 109.5 . .
C92 C93 H93C 109.5 . .
H93A C93 H93C 109.5 . .
H93B C93 H93C 109.5 . .
C95 C94 C89 119.8(2) . .
C95 C94 H94 120.1 . .
C89 C94 H94 120.1 . .
C94 C95 C86 121.8(2) . .
C94 C95 H95 119.1 . .
C86 C95 H95 119.1 . .
C97 C96 C83 119.5(2) . .
C97 C96 H96 120.3 . .
C83 C96 H96 120.3 . .
N5 C97 C96 124.6(2) . .
N5 C97 H97 117.7 . .
C96 C97 H97 117.7 . .
N6 C98 C99 123.3(2) . .
N6 C98 H98 118.4 . .
C99 C98 H98 118.4 . .
C98 C99 C100 120.0(2) . .
C98 C99 H99 120.0 . .
C100 C99 H99 120.0 . .
C113 C100 C99 116.3(2) . .
C113 C100 C101 119.5(2) . .
C99 C100 C101 124.2(2) . .
C102 C101 C100 124.6(2) . .
C102 C101 H101 117.7 . .
C100 C101 H101 117.7 . .
C101 C102 C103 127.7(2) . .
C101 C102 H102 116.2 . .
C103 C102 H102 116.2 . .
C104 C103 C112 117.10(19) . .
C104 C103 C102 118.5(2) . .
C112 C103 C102 124.4(2) . .
C105 C104 C103 121.8(2) . .
C105 C104 H104 119.1 . .
C103 C104 H104 119.1 . .
C104 C105 C106 120.0(2) . .
C104 C105 H105 120.0 . .
C106 C105 H105 120.0 . .
O12 C106 C105 115.21(19) . .
O12 C106 C111 125.00(19) . .
C105 C106 C111 119.8(2) . .
O12 C107 C108 108.4(2) . .
O12 C107 H10A 110.0 . .
C108 C107 H10A 110.0 . .
O12 C107 H10B 110.0 . .
C108 C107 H10B 110.0 . .
H10A C107 H10B 108.4 . .
C109 C108 C107 114.2(2) . .
C109 C108 H10C 108.7 . .
C107 C108 H10C 108.7 . .
C109 C108 H10D 108.7 . .
C107 C108 H10D 108.7 . .
H10C C108 H10D 107.6 . .
C108 C109 C110 111.4(3) . .
C108 C109 H10E 109.4 . .
C110 C109 H10E 109.4 . .
C108 C109 H10F 109.4 . .
C110 C109 H10F 109.4 . .
H10E C109 H10F 108.0 . .
C109 C110 H11A 109.5 . .
C109 C110 H11B 109.5 . .
H11A C110 H11B 109.5 . .
C109 C110 H11C 109.5 . .
H11A C110 H11C 109.5 . .
H11B C110 H11C 109.5 . .
C112 C111 C106 119.5(2) . .
C112 C111 H111 120.3 . .
C106 C111 H111 120.3 . .
C111 C112 C103 121.9(2) . .
C111 C112 H112 119.1 . .
C103 C112 H112 119.1 . .
C114 C113 C100 120.3(2) . .
C114 C113 H113 119.8 . .
C100 C113 H113 119.8 . .
N6 C114 C113 123.5(2) . .
N6 C114 H114 118.2 . .
C113 C114 H114 118.2 . .
C49B O6B C50B 117.7(18) . .
C57B N3B C41B 119(3) . .
N3B C41B C42B 121.5(17) . .
N3B C41B H41B 119.3 . .
C42B C41B H41B 119.3 . .
C41B C42B C43B 120.1(9) . .
C41B C42B H42B 119.9 . .
C43B C42B H42B 119.9 . .
C42B C43B C56B 116.5(8) . .
C42B C43B C44B 122.7(7) . .
C56B C43B C44B 120.8(8) . .
C45B C44B C43B 125.7(6) . .
C45B C44B H44B 117.2 . .
C43B C44B H44B 117.2 . .
C44B C45B C46B 129.6(7) . .
C44B C45B H45B 115.2 . .
C46B C45B H45B 115.2 . .
C47B C46B C55B 120.0 . .
C47B C46B C45B 117.5(4) . .
C55B C46B C45B 122.4(4) . .
C48B C47B C46B 120.0 . .
C48B C47B H47B 120.0 . .
C46B C47B H47B 120.0 . .
C47B C48B C49B 120.0 . .
C47B C48B H48B 120.0 . .
C49B C48B H48B 120.0 . .
O6B C49B C54B 122.7(4) . .
O6B C49B C48B 116.3(4) . .
C54B C49B C48B 120.0 . .
C49B C54B C55B 120.0 . .
C49B C54B H54B 120.0 . .
C55B C54B H54B 120.0 . .
C54B C55B C46B 120.0 . .
C54B C55B H55B 120.0 . .
C46B C55B H55B 120.0 . .
O6B C50B C51B 105(4) . .
O6B C50B H50C 110.7 . .
C51B C50B H50C 110.7 . .
O6B C50B H50D 110.7 . .
C51B C50B H50D 110.7 . .
H50C C50B H50D 108.8 . .
C50B C51B C52B 121(4) . .
C50B C51B H51C 107.2 . .
C52B C51B H51C 107.2 . .
C50B C51B H51D 107.2 . .
C52B C51B H51D 107.2 . .
H51C C51B H51D 106.8 . .
C51B C52B C53B 118(3) . .
C51B C52B H52C 107.9 . .
C53B C52B H52C 107.8 . .
C51B C52B H52D 107.9 . .
C53B C52B H52D 107.8 . .
H52C C52B H52D 107.2 . .
C52B C53B H53D 109.5 . .
C52B C53B H53E 109.5 . .
H53D C53B H53E 109.5 . .
C52B C53B H53F 109.5 . .
H53D C53B H53F 109.5 . .
H53E C53B H53F 109.5 . .
C57B C56B C43B 122.7(12) . .
C57B C56B H56B 118.7 . .
C43B C56B H56B 118.7 . .
C56B C57B N3B 119.9(18) . .
C56B C57B H57B 120.1 . .
N3B C57B H57B 120.1 . .

loop_
_geom_bond_atom_site_label_1
_geom_bond_atom_site_label_2
_geom_bond_distance
_geom_bond_site_symmetry_2
O1 C1 1.356(2) .
O1 H1 0.90(3) .
O2 C3 1.362(2) .
O2 H2 0.86(3) .
O3 C5 1.363(2) .
O3 H3 0.87(3) .
O4 C15 1.367(2) .
O4 C16 1.430(2) .
O5 C32 1.359(2) .
O5 C33 1.422(2) .
O6 C49 1.374(6) .
O6 C50 1.45(6) .
O7 C58 1.360(2) .
O7 H7A 0.91(3) .
O8 C60 1.363(2) .
O8 H8A 0.87(3) .
O9 C62 1.366(2) .
O9 H9 0.90(3) .
O10 C72 1.358(2) .
O10 C73 1.432(3) .
O11 C89 1.363(3) .
O11 C90 1.409(3) .
O12 C106 1.365(3) .
O12 C107 1.458(3) .
N1 C23 1.322(3) .
N1 C7 1.338(3) .
N2 C40 1.331(3) .
N2 C24 1.336(3) .
N3 C57 1.32(2) .
N3 C41 1.325(17) .
N4 C80 1.325(3) .
N4 C64 1.343(3) .
N5 C97 1.332(3) .
N5 C81 1.337(3) .
N6 C114 1.335(3) .
N6 C98 1.347(3) .
C1 C6 1.387(3) .
C1 C2 1.389(3) .
C2 C3 1.387(3) .
C2 H2A 0.9500 .
C3 C4 1.389(3) .
C4 C5 1.392(3) .
C4 H4 0.9500 .
C5 C6 1.386(3) .
C6 H6 0.9500 .
C7 C8 1.368(3) .
C7 H7 0.9500 .
C8 C9 1.396(3) .
C8 H8 0.9500 .
C9 C22 1.396(3) .
C9 C10 1.457(3) .
C10 C11 1.322(3) .
C10 H10 0.9500 .
C11 C12 1.474(3) .
C11 H11 0.9500 .
C12 C21 1.384(3) .
C12 C13 1.389(3) .
C13 C14 1.395(3) .
C13 H13 0.9500 .
C14 C15 1.398(3) .
C14 H14 0.9500 .
C15 C20 1.374(3) .
C16 C17 1.492(3) .
C16 H16A 0.9900 .
C16 H16B 0.9900 .
C17 C18 1.516(3) .
C17 H17A 0.9900 .
C17 H17B 0.9900 .
C18 C19 1.523(3) .
C18 H18A 0.9900 .
C18 H18B 0.9900 .
C19 H19A 0.9800 .
C19 H19B 0.9800 .
C19 H19C 0.9800 .
C20 C21 1.357(3) .
C20 H20 0.9500 .
C21 H21 0.9500 .
C22 C23 1.370(3) .
C22 H22 0.9500 .
C23 H23 0.9500 .
C24 C25 1.378(3) .
C24 H24 0.9500 .
C25 C26 1.403(3) .
C25 H25 0.9500 .
C26 C39 1.387(3) .
C26 C27 1.462(3) .
C27 C28 1.329(3) .
C27 H27 0.9500 .
C28 C29 1.470(3) .
C28 H28 0.9500 .
C29 C30 1.392(3) .
C29 C38 1.402(3) .
C30 C31 1.376(3) .
C30 H30 0.9500 .
C31 C32 1.391(3) .
C31 H31 0.9500 .
C32 C37 1.398(3) .
C33 C34 1.515(3) .
C33 H33A 0.9900 .
C33 H33B 0.9900 .
C34 C35 1.513(3) .
C34 H34A 0.9900 .
C34 H34B 0.9900 .
C35 C36 1.521(3) .
C35 H35A 0.9900 .
C35 H35B 0.9900 .
C36 H36A 0.9800 .
C36 H36B 0.9800 .
C36 H36C 0.9800 .
C37 C38 1.377(3) .
C37 H37 0.9500 .
C38 H38 0.9500 .
C39 C40 1.367(3) .
C39 H39 0.9500 .
C40 H40 0.9500 .
C41 C42 1.387(9) .
C41 H41 0.9500 .
C42 C43 1.394(6) .
C42 H42 0.9500 .
C43 C56 1.395(7) .
C43 C44 1.465(6) .
C44 C45 1.331(7) .
C44 H44 0.9500 .
C45 C46 1.486(7) .
C45 H45 0.9500 .
C46 C47 1.3900 .
C46 C55 1.3900 .
C47 C48 1.3900 .
C47 H47 0.9500 .
C48 C49 1.3900 .
C48 H48 0.9500 .
C49 C54 1.3900 .
C54 C55 1.3900 .
C54 H54 0.9500 .
C55 H55 0.9500 .
C50 C51 1.510(7) .
C50 H50A 0.9900 .
C50 H50B 0.9900 .
C51 C52 1.513(6) .
C51 H51A 0.9900 .
C51 H51B 0.9900 .
C52 C53 1.519(6) .
C52 H52A 0.9900 .
C52 H52B 0.9900 .
C53 H53A 0.9800 .
C53 H53B 0.9800 .
C53 H53C 0.9800 .
C56 C57 1.40(2) .
C56 H56 0.9500 .
C57 H57 0.9500 .
C58 C59 1.387(3) .
C58 C63 1.391(3) .
C59 C60 1.384(3) .
C59 H59 0.9500 .
C60 C61 1.392(3) .
C61 C62 1.394(3) .
C61 H61 0.9500 .
C62 C63 1.378(3) .
C63 H63 0.9500 .
C64 C65 1.365(3) .
C64 H64 0.9500 .
C65 C66 1.391(3) .
C65 H65 0.9500 .
C66 C79 1.395(3) .
C66 C67 1.460(3) .
C67 C68 1.332(3) .
C67 H67 0.9500 .
C68 C69 1.457(3) .
C68 H68 0.9500 .
C69 C78 1.389(3) .
C69 C70 1.403(3) .
C70 C71 1.371(3) .
C70 H70 0.9500 .
C71 C72 1.388(3) .
C71 H71 0.9500 .
C72 C77 1.391(3) .
C73 C74 1.500(3) .
C73 H73A 0.9900 .
C73 H73B 0.9900 .
C74 C75 1.518(3) .
C74 H74A 0.9900 .
C74 H74B 0.9900 .
C75 C76 1.523(3) .
C75 H75A 0.9900 .
C75 H75B 0.9900 .
C76 H76A 0.9800 .
C76 H76B 0.9800 .
C76 H76C 0.9800 .
C77 C78 1.386(3) .
C77 H77 0.9500 .
C78 H78 0.9500 .
C79 C80 1.374(3) .
C79 H79 0.9500 .
C80 H80 0.9500 .
C81 C82 1.378(3) .
C81 H81 0.9500 .
C82 C83 1.408(3) .
C82 H82 0.9500 .
C83 C96 1.385(3) .
C83 C84 1.471(3) .
C84 C85 1.324(3) .
C84 H84 0.9500 .
C85 C86 1.476(3) .
C85 H85 0.9500 .
C86 C95 1.392(3) .
C86 C87 1.396(3) .
C87 C88 1.373(3) .
C87 H87 0.9500 .
C88 C89 1.389(3) .
C88 H88 0.9500 .
C89 C94 1.398(3) .
C90 C91 1.518(3) .
C90 H90A 0.9900 .
C90 H90B 0.9900 .
C91 C92 1.520(3) .
C91 H91A 0.9900 .
C91 H91B 0.9900 .
C92 C93 1.520(3) .
C92 H92A 0.9900 .
C92 H92B 0.9900 .
C93 H93A 0.9800 .
C93 H93B 0.9800 .
C93 H93C 0.9800 .
C94 C95 1.389(3) .
C94 H94 0.9500 .
C95 H95 0.9500 .
C96 C97 1.371(3) .
C96 H96 0.9500 .
C97 H97 0.9500 .
C98 C99 1.377(3) .
C98 H98 0.9500 .
C99 C100 1.392(3) .
C99 H99 0.9500 .
C100 C113 1.388(3) .
C100 C101 1.474(3) .
C101 C102 1.326(3) .
C101 H101 0.9500 .
C102 C103 1.456(3) .
C102 H102 0.9500 .
C103 C104 1.398(3) .
C103 C112 1.399(3) .
C104 C105 1.374(3) .
C104 H104 0.9500 .
C105 C106 1.387(3) .
C105 H105 0.9500 .
C106 C111 1.392(3) .
C107 C108 1.513(3) .
C107 H10A 0.9900 .
C107 H10B 0.9900 .
C108 C109 1.481(4) .
C108 H10C 0.9900 .
C108 H10D 0.9900 .
C109 C110 1.553(4) .
C109 H10E 0.9900 .
C109 H10F 0.9900 .
C110 H11A 0.9800 .
C110 H11B 0.9800 .
C110 H11C 0.9800 .
C111 C112 1.378(3) .
C111 H111 0.9500 .
C112 H112 0.9500 .
C113 C114 1.375(3) .
C113 H113 0.9500 .
C114 H114 0.9500 .
O6B C49B 1.366(7) .
O6B C50B 1.45(8) .
N3B C57B 1.37(2) .
N3B C41B 1.37(2) .
C41B C42B 1.369(13) .
C41B H41B 0.9500 .
C42B C43B 1.392(8) .
C42B H42B 0.9500 .
C43B C56B 1.398(8) .
C43B C44B 1.485(10) .
C44B C45B 1.318(9) .
C44B H44B 0.9500 .
C45B C46B 1.482(8) .
C45B H45B 0.9500 .
C46B C47B 1.3900 .
C46B C55B 1.3900 .
C47B C48B 1.3900 .
C47B H47B 0.9500 .
C48B C49B 1.3900 .
C48B H48B 0.9500 .
C49B C54B 1.3900 .
C54B C55B 1.3900 .
C54B H54B 0.9500 .
C55B H55B 0.9500 .
C50B C51B 1.510(7) .
C50B H50C 0.9900 .
C50B H50D 0.9900 .
C51B C52B 1.512(7) .
C51B H51C 0.9900 .
C51B H51D 0.9900 .
C52B C53B 1.518(7) .
C52B H52C 0.9900 .
C52B H52D 0.9900 .
C53B H53D 0.9800 .
C53B H53E 0.9800 .
C53B H53F 0.9800 .
C56B C57B 1.35(3) .
C56B H56B 0.9500 .
C57B H57B 0.9500 .

loop_
_geom_torsion_atom_site_label_1
_geom_torsion_atom_site_label_2
_geom_torsion_atom_site_label_3
_geom_torsion_atom_site_label_4
_geom_torsion
_geom_torsion_site_symmetry_1
_geom_torsion_site_symmetry_2
_geom_torsion_site_symmetry_3
_geom_torsion_site_symmetry_4
O1 C1 C2 C3 -177.92(18) . . . .
C6 C1 C2 C3 1.8(3) . . . .
C1 C2 C3 O2 178.72(18) . . . .
C1 C2 C3 C4 -1.2(3) . . . .
O2 C3 C4 C5 179.66(18) . . . .
C2 C3 C4 C5 -0.4(3) . . . .
C3 C4 C5 O3 -179.18(18) . . . .
C3 C4 C5 C6 1.5(3) . . . .
O3 C5 C6 C1 179.68(19) . . . .
C4 C5 C6 C1 -1.0(3) . . . .
O1 C1 C6 C5 178.98(19) . . . .
C2 C1 C6 C5 -0.7(3) . . . .
C23 N1 C7 C8 1.4(4) . . . .
N1 C7 C8 C9 -1.4(4) . . . .
C7 C8 C9 C22 -0.5(3) . . . .
C7 C8 C9 C10 179.7(2) . . . .
C8 C9 C10 C11 -17.1(4) . . . .
C22 C9 C10 C11 163.2(2) . . . .
C9 C10 C11 C12 -179.4(2) . . . .
C10 C11 C12 C21 -4.4(3) . . . .
C10 C11 C12 C13 175.8(2) . . . .
C21 C12 C13 C14 -0.3(3) . . . .
C11 C12 C13 C14 179.47(19) . . . .
C12 C13 C14 C15 0.4(3) . . . .
C16 O4 C15 C20 176.85(19) . . . .
C16 O4 C15 C14 -4.2(3) . . . .
C13 C14 C15 O4 -178.91(19) . . . .
C13 C14 C15 C20 0.0(3) . . . .
C15 O4 C16 C17 -178.11(17) . . . .
O4 C16 C17 C18 176.99(17) . . . .
C16 C17 C18 C19 -179.26(19) . . . .
O4 C15 C20 C21 178.5(2) . . . .
C14 C15 C20 C21 -0.5(3) . . . .
C15 C20 C21 C12 0.5(4) . . . .
C13 C12 C21 C20 -0.1(3) . . . .
C11 C12 C21 C20 -179.9(2) . . . .
C8 C9 C22 C23 2.4(3) . . . .
C10 C9 C22 C23 -177.8(2) . . . .
C7 N1 C23 C22 0.6(3) . . . .
C9 C22 C23 N1 -2.5(3) . . . .
C40 N2 C24 C25 -1.4(3) . . . .
N2 C24 C25 C26 0.4(3) . . . .
C24 C25 C26 C39 0.9(3) . . . .
C24 C25 C26 C27 -178.7(2) . . . .
C39 C26 C27 C28 167.0(2) . . . .
C25 C26 C27 C28 -13.3(3) . . . .
C26 C27 C28 C29 177.6(2) . . . .
C27 C28 C29 C30 178.8(2) . . . .
C27 C28 C29 C38 -3.6(4) . . . .
C38 C29 C30 C31 0.0(3) . . . .
C28 C29 C30 C31 177.7(2) . . . .
C29 C30 C31 C32 0.8(3) . . . .
C33 O5 C32 C31 9.8(3) . . . .
C33 O5 C32 C37 -171.71(17) . . . .
C30 C31 C32 O5 177.10(19) . . . .
C30 C31 C32 C37 -1.4(3) . . . .
C32 O5 C33 C34 176.03(17) . . . .
O5 C33 C34 C35 70.1(2) . . . .
C33 C34 C35 C36 176.4(2) . . . .
O5 C32 C37 C38 -177.48(18) . . . .
C31 C32 C37 C38 1.2(3) . . . .
C32 C37 C38 C29 -0.3(3) . . . .
C30 C29 C38 C37 -0.3(3) . . . .
C28 C29 C38 C37 -177.84(19) . . . .
C25 C26 C39 C40 -1.3(3) . . . .
C27 C26 C39 C40 178.4(2) . . . .
C24 N2 C40 C39 1.1(3) . . . .
C26 C39 C40 N2 0.3(4) . . . .
C57 N3 C41 C42 3(6) . . . .
N3 C41 C42 C43 -6(3) . . . .
C41 C42 C43 C56 3.7(10) . . . .
C41 C42 C43 C44 -176.4(7) . . . .
C42 C43 C44 C45 167.2(4) . . . .
C56 C43 C44 C45 -12.8(8) . . . .
C43 C44 C45 C46 -176.6(4) . . . .
C44 C45 C46 C47 -10.1(7) . . . .
C44 C45 C46 C55 167.1(5) . . . .
C55 C46 C47 C48 0.0 . . . .
C45 C46 C47 C48 177.1(6) . . . .
C46 C47 C48 C49 0.0 . . . .
C50 O6 C49 C54 -9(3) . . . .
C50 O6 C49 C48 174(2) . . . .
C47 C48 C49 O6 176.7(14) . . . .
C47 C48 C49 C54 0.0 . . . .
O6 C49 C54 C55 -176.4(16) . . . .
C48 C49 C54 C55 0.0 . . . .
C49 C54 C55 C46 0.0 . . . .
C47 C46 C55 C54 0.0 . . . .
C45 C46 C55 C54 -177.3(6) . . . .
C49 O6 C50 C51 -169(2) . . . .
O6 C50 C51 C52 -63(3) . . . .
C50 C51 C52 C53 -174(3) . . . .
C42 C43 C56 C57 0.2(16) . . . .
C44 C43 C56 C57 -179.8(13) . . . .
C41 N3 C57 C56 1(6) . . . .
C43 C56 C57 N3 -3(4) . . . .
O7 C58 C59 C60 -178.51(19) . . . .
C63 C58 C59 C60 1.5(3) . . . .
C58 C59 C60 O8 178.28(18) . . . .
C58 C59 C60 C61 -1.3(3) . . . .
O8 C60 C61 C62 -179.43(18) . . . .
C59 C60 C61 C62 0.1(3) . . . .
C60 C61 C62 O9 -178.76(18) . . . .
C60 C61 C62 C63 0.8(3) . . . .
O9 C62 C63 C58 178.98(18) . . . .
C61 C62 C63 C58 -0.6(3) . . . .
O7 C58 C63 C62 179.47(19) . . . .
C59 C58 C63 C62 -0.6(3) . . . .
C80 N4 C64 C65 0.4(4) . . . .
N4 C64 C65 C66 0.3(4) . . . .
C64 C65 C66 C79 -1.4(3) . . . .
C64 C65 C66 C67 178.5(2) . . . .
C65 C66 C67 C68 -16.9(3) . . . .
C79 C66 C67 C68 163.0(2) . . . .
C66 C67 C68 C69 178.6(2) . . . .
C67 C68 C69 C78 -3.2(4) . . . .
C67 C68 C69 C70 176.8(2) . . . .
C78 C69 C70 C71 0.1(3) . . . .
C68 C69 C70 C71 -179.9(2) . . . .
C69 C70 C71 C72 -0.1(4) . . . .
C73 O10 C72 C71 179.39(19) . . . .
C73 O10 C72 C77 -1.0(3) . . . .
C70 C71 C72 O10 179.5(2) . . . .
C70 C71 C72 C77 -0.1(3) . . . .
C72 O10 C73 C74 -179.00(18) . . . .
O10 C73 C74 C75 179.83(17) . . . .
C73 C74 C75 C76 174.53(19) . . . .
O10 C72 C77 C78 -179.3(2) . . . .
C71 C72 C77 C78 0.3(3) . . . .
C72 C77 C78 C69 -0.3(3) . . . .
C70 C69 C78 C77 0.2(3) . . . .
C68 C69 C78 C77 -179.9(2) . . . .
C65 C66 C79 C80 1.7(3) . . . .
C67 C66 C79 C80 -178.1(2) . . . .
C64 N4 C80 C79 0.0(3) . . . .
C66 C79 C80 N4 -1.1(3) . . . .
C97 N5 C81 C82 -0.6(3) . . . .
N5 C81 C82 C83 0.6(3) . . . .
C81 C82 C83 C96 -0.5(3) . . . .
C81 C82 C83 C84 -178.0(2) . . . .
C96 C83 C84 C85 176.7(2) . . . .
C82 C83 C84 C85 -5.8(4) . . . .
C83 C84 C85 C86 172.8(2) . . . .
C84 C85 C86 C95 -3.6(4) . . . .
C84 C85 C86 C87 -178.5(2) . . . .
C95 C86 C87 C88 -0.6(3) . . . .
C85 C86 C87 C88 174.8(2) . . . .
C86 C87 C88 C89 0.0(3) . . . .
C90 O11 C89 C88 172.57(19) . . . .
C90 O11 C89 C94 -8.8(3) . . . .
C87 C88 C89 O11 179.37(19) . . . .
C87 C88 C89 C94 0.6(3) . . . .
C89 O11 C90 C91 -174.06(18) . . . .
O11 C90 C91 C92 -64.3(3) . . . .
C90 C91 C92 C93 -176.3(2) . . . .
O11 C89 C94 C95 -179.19(19) . . . .
C88 C89 C94 C95 -0.6(3) . . . .
C89 C94 C95 C86 0.0(3) . . . .
C87 C86 C95 C94 0.6(3) . . . .
C85 C86 C95 C94 -174.4(2) . . . .
C82 C83 C96 C97 0.5(3) . . . .
C84 C83 C96 C97 178.1(2) . . . .
C81 N5 C97 C96 0.6(3) . . . .
C83 C96 C97 N5 -0.6(4) . . . .
C114 N6 C98 C99 -0.6(3) . . . .
N6 C98 C99 C100 -0.9(3) . . . .
C98 C99 C100 C113 1.7(3) . . . .
C98 C99 C100 C101 -175.8(2) . . . .
C113 C100 C101 C102 176.8(2) . . . .
C99 C100 C101 C102 -5.8(3) . . . .
C100 C101 C102 C103 176.6(2) . . . .
C101 C102 C103 C104 172.4(2) . . . .
C101 C102 C103 C112 -7.6(4) . . . .
C112 C103 C104 C105 0.5(3) . . . .
C102 C103 C104 C105 -179.48(19) . . . .
C103 C104 C105 C106 -1.0(3) . . . .
C107 O12 C106 C105 178.9(2) . . . .
C107 O12 C106 C111 -0.3(3) . . . .
C104 C105 C106 O12 -178.27(19) . . . .
C104 C105 C106 C111 1.0(3) . . . .
C106 O12 C107 C108 -175.4(2) . . . .
O12 C107 C108 C109 -69.0(3) . . . .
C107 C108 C109 C110 -175.6(2) . . . .
O12 C106 C111 C112 178.6(2) . . . .
C105 C106 C111 C112 -0.5(3) . . . .
C106 C111 C112 C103 0.1(3) . . . .
C104 C103 C112 C111 -0.1(3) . . . .
C102 C103 C112 C111 179.9(2) . . . .
C99 C100 C113 C114 -1.0(3) . . . .
C101 C100 C113 C114 176.63(19) . . . .
C98 N6 C114 C113 1.4(3) . . . .
C100 C113 C114 N6 -0.6(3) . . . .
C57B N3B C41B C42B -5(8) . . . .
N3B C41B C42B C43B 5(4) . . . .
C41B C42B C43B C56B -0.1(14) . . . .
C41B C42B C43B C44B -179.6(10) . . . .
C42B C43B C44B C45B -11.9(10) . . . .
C56B C43B C44B C45B 168.6(8) . . . .
C43B C44B C45B C46B 175.8(6) . . . .
C44B C45B C46B C47B 172.1(6) . . . .
C44B C45B C46B C55B -11.4(10) . . . .
C55B C46B C47B C48B 0.0 . . . .
C45B C46B C47B C48B 176.6(8) . . . .
C46B C47B C48B C49B 0.0 . . . .
C50B O6B C49B C54B 15(4) . . . .
C50B O6B C49B C48B -176(3) . . . .
C47B C48B C49B O6B -169(2) . . . .
C47B C48B C49B C54B 0.0 . . . .
O6B C49B C54B C55B 168(2) . . . .
C48B C49B C54B C55B 0.0 . . . .
C49B C54B C55B C46B 0.0 . . . .
C47B C46B C55B C54B 0.0 . . . .
C45B C46B C55B C54B -176.4(8) . . . .
C49B O6B C50B C51B 166(3) . . . .
O6B C50B C51B C52B -69(5) . . . .
C50B C51B C52B C53B 171(5) . . . .
C42B C43B C56B C57B -4(2) . . . .
C44B C43B C56B C57B 176(2) . . . .
C43B C56B C57B N3B 4(5) . . . .
C41B N3B C57B C56B 1(8) . . . .
